data_7713780
loop_
_publ_author_name
'Paschelke, Tobias'
'Trumpf, Eicke'
'Grantz, David'
'Pankau, Malte'
'Grocholski, Niclas'
'N&#xe4;ther, Christian'
'S&#xf6;nnichsen, Frank D'
'McConnell, Anna J.'

_publ_section_title
;
 Tuning the spin-crossover properties of FeII4L<sub>6</sub> cages
 <i>via</i> the interplay of coordination motif and linker modifications.
;
_journal_name_full 'Dalton transactions (Cambridge, England : 2003)'
_journal_paper_doi 10.1039/d3dt01569f
_journal_year 2023
_chemical_formula_moiety 'C156 H120 Fe4 N36, 6(C F3 O3 S)'
_chemical_formula_sum 'C162 H120 F24 Fe4 N36 O24 S8'
_chemical_formula_weight 3890.81
_space_group_crystal_system orthorhombic
_space_group_IT_number 56
_space_group_name_Hall '-P 2ab 2ac'
_space_group_name_H-M_alt 'P c c n'
_atom_sites_solution_hydrogens geom
_atom_sites_solution_primary dual
_audit_block_doi 10.5517/ccdc.csd.cc2d2tt4
_audit_creation_date 2022-09-06
_audit_creation_method
;
Olex2 1.3-ac4
(compiled 2020.03.28 svn.rd84adfe8 for Rigaku Oxford Diffraction, GUI svn.r6032)
;
_audit_update_record
;
2022-09-14 deposited with the CCDC.	2023-07-28 downloaded from the CCDC.
;
_cell_angle_alpha 90
_cell_angle_beta 90
_cell_angle_gamma 90
_cell_formula_units_Z 8
_cell_length_a 67.4664(11)
_cell_length_b 17.1648(4)
_cell_length_c 32.7981(2)
_cell_measurement_reflns_used 44051
_cell_measurement_temperature 100.00(11)
_cell_measurement_theta_max 79.5530
_cell_measurement_theta_min 2.3800
_cell_volume 37981.7(11)
_computing_cell_refinement 'CrysAlisPro 1.171.42.40a (Rigaku OD, 2021)'
_computing_data_collection 'CrysAlisPro 1.171.42.40a (Rigaku OD, 2021)'
_computing_data_reduction 'CrysAlisPro 1.171.42.40a (Rigaku OD, 2021)'
_computing_molecular_graphics 'Olex2 1.3-ac4 (Dolomanov et al., 2009)'
_computing_publication_material 'Olex2 1.3-ac4 (Dolomanov et al., 2009)'
_computing_structure_refinement 'SHELXL 2016/6 (Sheldrick, 2015)'
_computing_structure_solution 'SHELXT 2014/4 (Sheldrick, 2014)'
_diffrn_ambient_environment N~2~
_diffrn_ambient_temperature 100.00(11)
_diffrn_detector 'Hybrid Pixel Array Detector'
_diffrn_detector_area_resol_mean 10.0000
_diffrn_detector_type HyPix
_diffrn_measured_fraction_theta_full 0.980
_diffrn_measured_fraction_theta_max 0.946
_diffrn_measurement_details
;
List of Runs (angles in degrees, time in seconds):

  # Type    Start    End  Width  t~exp~   \w     \q     \k     \f   Frames
#--------------------------------------------------------------------------
  1  \w    -16.00  26.18   0.38  100.00    --  -43.21  37.00 129.00  111
  2  \w    -59.00 -27.84   0.38  100.00    --  -43.21  94.00 -31.00   82
  3  \w    -63.00 -31.84   0.38  100.00    --  -43.21 103.00-132.00   82
  4  \w   -142.00-114.64   0.38  580.00    --  -96.00 -37.00 -25.00   72
  5  \w    128.00 154.22   0.38  580.00    --  117.50  94.00 -31.00   69
  6  \w     48.00  92.08   0.38  580.00    --  117.50 -94.00-142.00  116
  7  \w     43.00  92.40   0.38  580.00    --  117.50-103.00 124.00  130
  8  \w    -19.00  30.02   0.38  100.00    --  -43.21  38.00  30.00  129
  9  \w    -32.00  17.02   0.38  100.00    --   43.21 -38.00 -90.00  129
 10  \w     44.00  69.08   0.38  580.00    --  117.50 -77.00-120.00   66
 11  \w    114.00 141.74   0.38  580.00    --  117.50  61.00-150.00   73
 12  \w    147.00 171.70   0.38  580.00    --  117.50  61.00-150.00   65
 13  \w    106.00 134.88   0.38  580.00    --  117.50  15.00   0.00   76
 14  \w    106.00 132.22   0.38  580.00    --  117.50  15.00-120.00   69
 15  \w    103.00 128.08   0.38  580.00    --  117.50  15.00-180.00   66
 16  \w    103.00 128.08   0.38  580.00    --  117.50  15.00  30.00   66
 17  \w    105.00 129.70   0.38  580.00    --  117.50  15.00 120.00   65
 18  \w    105.00 133.88   0.38  580.00    --  117.50  15.00 -30.00   76
 19  \w     56.00  94.00   0.38  580.00    --  117.50-125.00 -90.00  100
;
_diffrn_measurement_device 'four-circle diffractometer'
_diffrn_measurement_device_type 'XtaLAB Synergy, Dualflex, HyPix'
_diffrn_measurement_method '\w scans'
_diffrn_orient_matrix_type 'CrysAlisPro convention (1999,Acta A55,543-557)'
_diffrn_orient_matrix_UB_11 0.0449098000
_diffrn_orient_matrix_UB_12 0.0010609000
_diffrn_orient_matrix_UB_13 0.0259912000
_diffrn_orient_matrix_UB_21 -0.0031405000
_diffrn_orient_matrix_UB_22 -0.0211677000
_diffrn_orient_matrix_UB_23 0.0331536000
_diffrn_orient_matrix_UB_31 0.0133995000
_diffrn_orient_matrix_UB_32 -0.0085090000
_diffrn_orient_matrix_UB_33 -0.0792405000
_diffrn_radiation_monochromator mirror
_diffrn_radiation_probe x-ray
_diffrn_radiation_type 'Cu K\a'
_diffrn_radiation_wavelength 1.54184
_diffrn_reflns_av_R_equivalents 0.0882
_diffrn_reflns_av_unetI/netI 0.0484
_diffrn_reflns_Laue_measured_fraction_full 0.980
_diffrn_reflns_Laue_measured_fraction_max 0.946
_diffrn_reflns_limit_h_max 84
_diffrn_reflns_limit_h_min -86
_diffrn_reflns_limit_k_max 18
_diffrn_reflns_limit_k_min -21
_diffrn_reflns_limit_l_max 38
_diffrn_reflns_limit_l_min -41
_diffrn_reflns_number 115736
_diffrn_reflns_point_group_measured_fraction_full 0.980
_diffrn_reflns_point_group_measured_fraction_max 0.946
_diffrn_reflns_theta_full 67.684
_diffrn_reflns_theta_max 79.854
_diffrn_reflns_theta_min 2.620
_diffrn_source 'micro-focus sealed X-ray tube'
_diffrn_source_type 'PhotonJet (Cu) X-ray Source'
_exptl_absorpt_coefficient_mu 4.041
_exptl_absorpt_correction_T_max 1.00000
_exptl_absorpt_correction_T_min 0.39747
_exptl_absorpt_correction_type multi-scan
_exptl_absorpt_process_details
;
CrysAlisPro 1.171.42.40a (Rigaku Oxford Diffraction, 2021)
Empirical absorption correction using spherical harmonics,
implemented in SCALE3 ABSPACK scaling algorithm.
;
_exptl_crystal_colour 'dark red'
_exptl_crystal_density_diffrn 1.361
_exptl_crystal_description block
_exptl_crystal_F_000 15872
_exptl_crystal_size_max 0.25
_exptl_crystal_size_mid 0.24
_exptl_crystal_size_min 0.05
_refine_diff_density_max 2.616
_refine_diff_density_min -1.660
_refine_diff_density_rms 0.189
_refine_ls_extinction_coef 0.00023(3)
_refine_ls_extinction_expression Fc^*^=kFc[1+0.001xFc^2^\l^3^/sin(2\q)]^-1/4^
_refine_ls_extinction_method 'SHELXL-2016/6 (Sheldrick 2016)'
_refine_ls_goodness_of_fit_ref 1.807
_refine_ls_hydrogen_treatment constr
_refine_ls_matrix_type full
_refine_ls_number_parameters 2210
_refine_ls_number_reflns 39182
_refine_ls_number_restraints 133
_refine_ls_restrained_S_all 1.815
_refine_ls_R_factor_all 0.1790
_refine_ls_R_factor_gt 0.1603
_refine_ls_shift/su_max 0.003
_refine_ls_shift/su_mean 0.000
_refine_ls_structure_factor_coef Fsqd
_refine_ls_weighting_details 'w=1/[\s^2^(Fo^2^)+(0.2000P)^2^] where P=(Fo^2^+2Fc^2^)/3'
_refine_ls_weighting_scheme calc
_refine_ls_wR_factor_gt 0.4349
_refine_ls_wR_factor_ref 0.4511
_reflns_Friedel_coverage 0.000
_reflns_number_gt 29968
_reflns_number_total 39182
_reflns_threshold_expression 'I > 2\s(I)'
_cod_data_source_file d3dt01569f2.cif
_cod_data_source_block mcconnell33n
_cod_database_code 7713780
_shelx_shelxl_version_number 2016/6
_chemical_oxdiff_formula C164H120N36F24S8O24Fe4
_chemical_oxdiff_usercomment 'tobias paschelke tp114'
_shelx_space_group_comment
;
The symmetry employed for this shelxl refinement is uniquely defined
by the following loop, which should always be used as a source of
symmetry information in preference to the above space-group names.
They are only intended as comments.
;
_reflns_odcompleteness_completeness 96.90
_reflns_odcompleteness_iscentric 1
_reflns_odcompleteness_theta 74.33
_olex2_refinement_description
;
1. Fixed Uiso
 At 1.2 times of:
  All C(H) groups
 At 1.5 times of:
  All C(H,H,H) groups
2. Restrained distances
 C151-F53
 1.3 with sigma of 0.01
3. Rigid body (RIGU) restrains
 C121, F21, F22, F23
 with sigma for 1-2 distances of 0.0001 and sigma for 1-3 distances of 0.0001
 S41, O41, O42, O43, C141, F41, F42, F43
 with sigma for 1-2 distances of 0.0001 and sigma for 1-3 distances of 0.0001
 S51, O51, O52, O53, C151, F51, F52, F53
 with sigma for 1-2 distances of 0.0001 and sigma for 1-3 distances of 0.0001
4.a Aromatic/amide H refined with riding coordinates:
 C2(H2), C3(H3), C4(H4), C5(H5), C10(H10), C12(H12), C13(H13), C15(H15),
 C17(H17), C18(H18), C21(H21), C22(H22), C23(H23), C24(H24), C2A(H2A), C3A(H3A),
  C4A(H4A), C5A(H5A), C10A(H10A), C12A(H12A), C13A(H13A), C15A(H15A),
 C17A(H17A), C18A(H18A), C21A(H21A), C22A(H22A), C23A(H23A), C24A(H24A),
 C2B(H2B), C3B(H3B), C4B(H4B), C5B(H5B), C10B(H10B), C12B(H12B), C13B(H13B),
 C15B(H15B), C17B(H17B), C18B(H18B), C21B(H21B), C22B(H22B), C23B(H23B),
 C24B(H24B), C2C(H2C), C3C(H3C), C4C(H4C), C5C(H5C), C10C(H10C), C12C(H12C),
 C13C(H13C), C15C(H15C), C17C(H17C), C18C(H18C), C21C(H21C), C22C(H22C),
 C23C(H23C), C24C(H24C), C2D(H2D), C3D(H3D), C4D(H4D), C5D(H5D), C10D(H10D),
 C12D(H12D), C13D(H13D), C15D(H15D), C17D(H17D), C18D(H18D), C21D(H21D),
 C22D(H22D), C23D(H23D), C24D(H24D), C2E(H2E), C3E(H3E), C4E(H4E), C5E(H5E),
 C10E(H10E), C12E(H12E), C13E(H13E), C15E(H15E), C17E(H17E), C18E(H18E),
 C21E(H21E), C22E(H22E), C23E(H23E), C24E(H24E)
4.b Idealised Me refined as rotating group:
 C8(H8A,H8B,H8C), C26(H26A,H26B,H26C), C8A(H8AA,H8AB,H8AC), C26A(H26D,H26E,
 H26F), C8B(H8BA,H8BB,H8BC), C26B(H26G,H26H,H26I), C8C(H8CA,H8CB,H8CC),
 C26C(H26J,H26K,H26L), C8D(H8DA,H8DB,H8DC), C26D(H26M,H26N,H26O), C8E(H8EA,H8EB,
 H8EC), C26E(H26P,H26Q,H26R)
;
_smtbx_masks_void_probe_radius 1.2
_smtbx_masks_void_truncation_radius 1.2
_olex2_submission_special_instructions 'No special instructions were received'
_oxdiff_exptl_absorpt_empirical_details
;
Empirical correction (ABSPACK) includes:
- Absorption correction using spherical harmonics
- Frame scaling
;
_oxdiff_exptl_absorpt_empirical_full_max 2.293
_oxdiff_exptl_absorpt_empirical_full_min 0.467

loop_
_space_group_symop_operation_xyz
'x, y, z'
'-x+1/2, -y+1/2, z'
'-x, y+1/2, -z+1/2'
'x+1/2, -y, -z+1/2'
'-x, -y, -z'
'x-1/2, y-1/2, -z'
'x, -y-1/2, z-1/2'
'-x-1/2, y, z-1/2'

loop_
_atom_site_label
_atom_site_type_symbol
_atom_site_fract_x
_atom_site_fract_y
_atom_site_fract_z
_atom_site_U_iso_or_equiv
_atom_site_adp_type
_atom_site_occupancy
_atom_site_site_symmetry_order
_atom_site_calc_flag
_atom_site_refinement_flags_posn
_atom_site_refinement_flags_adp
_atom_site_refinement_flags_occupancy
_atom_site_disorder_assembly
_atom_site_disorder_group
Fe1 Fe 0.32605(2) 0.62574(6) 0.41785(3) 0.0451(3) Uani 1 1 d . . . . .
Fe2 Fe 0.31593(2) 1.04661(6) 0.59671(3) 0.0476(3) Uani 1 1 d . . . . .
Fe3 Fe 0.41179(2) 0.65561(6) 0.64675(3) 0.0452(3) Uani 1 1 d . . . . .
Fe4 Fe 0.42884(2) 1.00404(6) 0.42866(3) 0.0437(3) Uani 1 1 d . . . . .
N1 N 0.31710(9) 0.6581(3) 0.36300(18) 0.0465(12) Uani 1 1 d . . . . .
N2 N 0.30979(10) 0.7568(3) 0.32073(19) 0.0529(14) Uani 1 1 d . . . . .
N3 N 0.31445(9) 0.7281(3) 0.43171(17) 0.0463(12) Uani 1 1 d . . . . .
N4 N 0.30570(10) 0.9468(4) 0.57371(18) 0.0502(13) Uani 1 1 d . . . . .
N5 N 0.29859(10) 1.0132(4) 0.64221(19) 0.0521(14) Uani 1 1 d . . . . .
N6 N 0.28040(12) 0.9183(5) 0.6702(2) 0.0694(19) Uani 1 1 d . . . . .
C1 C 0.31843(11) 0.6321(4) 0.3235(2) 0.0455(14) Uani 1 1 d . . . . .
C2 C 0.32439(14) 0.5593(4) 0.3072(2) 0.0584(19) Uani 1 1 d . . . . .
H2 H 0.328003 0.517029 0.324385 0.070 Uiso 1 1 calc R U . . .
C3 C 0.32470(13) 0.5528(4) 0.2643(2) 0.0540(17) Uani 1 1 d . . . . .
H3 H 0.328356 0.504525 0.252277 0.065 Uiso 1 1 calc R U . . .
C4 C 0.31985(13) 0.6141(5) 0.2397(2) 0.0558(18) Uani 1 1 d . . . . .
H4 H 0.320079 0.606948 0.210994 0.067 Uiso 1 1 calc R U . . .
C5 C 0.31469(13) 0.6855(4) 0.2550(2) 0.0546(18) Uani 1 1 d . . . . .
H5 H 0.311636 0.727687 0.237315 0.066 Uiso 1 1 calc R U . . .
C6 C 0.31405(11) 0.6945(4) 0.29711(19) 0.0455(14) Uani 1 1 d . . . . .
C7 C 0.31183(11) 0.7325(4) 0.3609(2) 0.0462(14) Uani 1 1 d . . . . .
C8 C 0.30520(14) 0.8348(4) 0.3060(2) 0.0559(18) Uani 1 1 d . . . . .
H8A H 0.291161 0.846123 0.310888 0.084 Uiso 1 1 calc R U . . .
H8B H 0.307930 0.837737 0.276658 0.084 Uiso 1 1 calc R U . . .
H8C H 0.313400 0.872968 0.320409 0.084 Uiso 1 1 calc R U . . .
C9 C 0.30901(12) 0.7730(4) 0.3987(2) 0.0501(16) Uani 1 1 d . . . . .
C10 C 0.31187(13) 0.7563(4) 0.46925(19) 0.0506(16) Uani 1 1 d . . . . .
H10 H 0.315947 0.725037 0.491628 0.061 Uiso 1 1 calc R U . . .
C11 C 0.30363(14) 0.8282(4) 0.4775(2) 0.0586(19) Uani 1 1 d . . . . .
C12 C 0.29873(16) 0.8744(4) 0.4453(3) 0.068(2) Uani 1 1 d . . . . .
H12 H 0.293677 0.925329 0.449926 0.081 Uiso 1 1 calc R U . . .
C13 C 0.30114(15) 0.8471(5) 0.4054(3) 0.064(2) Uani 1 1 d . . . . .
H13 H 0.297432 0.878890 0.382972 0.077 Uiso 1 1 calc R U . . .
C14 C 0.30035(14) 0.8521(5) 0.5203(3) 0.0597(19) Uani 1 1 d . . . . .
C15 C 0.30863(14) 0.9225(4) 0.5346(2) 0.0568(18) Uani 1 1 d . . . . .
H15 H 0.316378 0.953444 0.516626 0.068 Uiso 1 1 calc R U . . .
C16 C 0.29408(13) 0.9010(4) 0.5993(2) 0.0548(18) Uani 1 1 d . . . . .
C17 C 0.28689(16) 0.8312(6) 0.5879(3) 0.073(2) Uani 1 1 d . . . . .
H17 H 0.279368 0.800624 0.606429 0.088 Uiso 1 1 calc R U . . .
C18 C 0.29073(16) 0.8034(5) 0.5473(3) 0.072(2) Uani 1 1 d . . . . .
H18 H 0.286731 0.752603 0.539194 0.086 Uiso 1 1 calc R U . . .
C19 C 0.29078(13) 0.9417(5) 0.6374(2) 0.0541(17) Uani 1 1 d . . . . .
C20 C 0.28146(13) 0.9795(5) 0.6987(2) 0.0603(19) Uani 1 1 d . . . . .
C21 C 0.27287(16) 0.9913(7) 0.7369(3) 0.077(3) Uani 1 1 d . . . . .
H21 H 0.264894 0.951780 0.748864 0.092 Uiso 1 1 calc R U . . .
C22 C 0.27584(15) 1.0567(6) 0.7562(3) 0.071(2) Uani 1 1 d . . . . .
H22 H 0.270314 1.064478 0.782526 0.085 Uiso 1 1 calc R U . . .
C23 C 0.28724(16) 1.1156(6) 0.7379(3) 0.071(2) Uani 1 1 d . . . . .
H23 H 0.288599 1.163613 0.752001 0.085 Uiso 1 1 calc R U . . .
C24 C 0.29639(13) 1.1081(4) 0.7014(3) 0.0583(19) Uani 1 1 d . . . . .
H24 H 0.304758 1.147654 0.690710 0.070 Uiso 1 1 calc R U . . .
C25 C 0.29275(12) 1.0379(4) 0.6802(2) 0.0494(15) Uani 1 1 d . . . . .
C26 C 0.2691(2) 0.8485(8) 0.6766(4) 0.102(4) Uani 1 1 d . . . . .
H26A H 0.259691 0.841666 0.654183 0.154 Uiso 1 1 calc R U . . .
H26B H 0.261923 0.852350 0.702437 0.154 Uiso 1 1 calc R U . . .
H26C H 0.278132 0.803647 0.677549 0.154 Uiso 1 1 calc R U . . .
N1A N 0.30124(10) 0.5779(3) 0.43767(16) 0.0473(13) Uani 1 1 d . . . . .
N2A N 0.28301(11) 0.5422(4) 0.4908(2) 0.0590(16) Uani 1 1 d . . . . .
N3A N 0.33415(10) 0.5998(3) 0.47582(16) 0.0474(13) Uani 1 1 d . . . . .
N4A N 0.40294(10) 0.6090(3) 0.59403(18) 0.0484(13) Uani 1 1 d . . . . .
N5A N 0.43642(9) 0.6023(4) 0.63029(19) 0.0495(13) Uani 1 1 d . . . . .
N6A N 0.45367(13) 0.5451(4) 0.5811(3) 0.070(2) Uani 1 1 d . . . . .
C1A C 0.28221(12) 0.5636(4) 0.4244(2) 0.0538(17) Uani 1 1 d . . . . .
C2A C 0.27458(13) 0.5656(5) 0.3848(2) 0.0580(18) Uani 1 1 d . . . . .
H2A H 0.282547 0.581786 0.362518 0.070 Uiso 1 1 calc R U . . .
C3A C 0.25501(14) 0.5431(6) 0.3791(3) 0.073(3) Uani 1 1 d . . . . .
H3A H 0.249171 0.545190 0.352740 0.087 Uiso 1 1 calc R U . . .
C4A C 0.24410(16) 0.5175(7) 0.4124(4) 0.085(3) Uani 1 1 d . . . . .
H4A H 0.231087 0.498775 0.407238 0.101 Uiso 1 1 calc R U . . .
C5A C 0.25085(14) 0.5170(6) 0.4543(3) 0.074(2) Uani 1 1 d . . . . .
H5A H 0.242835 0.504244 0.477143 0.089 Uiso 1 1 calc R U . . .
C6A C 0.27121(13) 0.5383(5) 0.4563(3) 0.0604(19) Uani 1 1 d . . . . .
C7A C 0.30103(12) 0.5633(5) 0.4775(2) 0.0531(16) Uani 1 1 d . . . . .
C8A C 0.27669(16) 0.5281(8) 0.5339(3) 0.080(3) Uani 1 1 d . . . . .
H8AA H 0.282385 0.478888 0.543533 0.121 Uiso 1 1 calc R U . . .
H8AB H 0.262199 0.525172 0.535177 0.121 Uiso 1 1 calc R U . . .
H8AC H 0.281353 0.570879 0.551183 0.121 Uiso 1 1 calc R U . . .
C9A C 0.31950(13) 0.5701(5) 0.4995(2) 0.0561(18) Uani 1 1 d . . . . .
C10A C 0.35264(13) 0.6036(4) 0.4900(2) 0.0533(17) Uani 1 1 d . . . . .
H10A H 0.362607 0.624527 0.472705 0.064 Uiso 1 1 calc R U . . .
C11A C 0.35814(13) 0.5786(5) 0.5289(2) 0.0573(18) Uani 1 1 d . . . . .
C12A C 0.34331(16) 0.5503(6) 0.5537(2) 0.073(3) Uani 1 1 d . . . . .
H12A H 0.346273 0.532408 0.580460 0.087 Uiso 1 1 calc R U . . .
C13A C 0.32364(16) 0.5483(6) 0.5390(2) 0.074(3) Uani 1 1 d . . . . .
H13A H 0.313210 0.531763 0.556425 0.089 Uiso 1 1 calc R U . . .
C14A C 0.37891(14) 0.5814(5) 0.5419(3) 0.0589(18) Uani 1 1 d . . . . .
C15A C 0.38416(12) 0.6097(4) 0.5802(2) 0.0520(17) Uani 1 1 d . . . . .
H15A H 0.374062 0.630237 0.597268 0.062 Uiso 1 1 calc R U . . .
C16A C 0.41703(14) 0.5737(5) 0.5714(2) 0.0558(18) Uani 1 1 d . . . . .
C17A C 0.41288(16) 0.5475(6) 0.5314(3) 0.071(2) Uani 1 1 d . . . . .
H17A H 0.423170 0.526883 0.514820 0.085 Uiso 1 1 calc R U . . .
C18A C 0.39464(14) 0.5519(6) 0.5174(2) 0.065(2) Uani 1 1 d . . . . .
H18A H 0.391912 0.534997 0.490420 0.078 Uiso 1 1 calc R U . . .
C19A C 0.43578(12) 0.5727(5) 0.5929(2) 0.0549(17) Uani 1 1 d . . . . .
C20A C 0.45610(13) 0.5978(5) 0.6421(2) 0.0588(19) Uani 1 1 d . . . . .
C21A C 0.46598(12) 0.6253(5) 0.6771(2) 0.0572(18) Uani 1 1 d . . . . .
H21A H 0.458898 0.651954 0.697928 0.069 Uiso 1 1 calc R U . . .
C22A C 0.48504(15) 0.6136(6) 0.6805(3) 0.071(2) Uani 1 1 d . . . . .
H22A H 0.491566 0.629796 0.704760 0.085 Uiso 1 1 calc R U . . .
C23A C 0.49655(15) 0.5768(7) 0.6487(3) 0.079(3) Uani 1 1 d . . . . .
H23A H 0.510482 0.571773 0.651888 0.095 Uiso 1 1 calc R U . . .
C24A C 0.48780(16) 0.5493(5) 0.6143(3) 0.068(2) Uani 1 1 d . . . . .
H24A H 0.495225 0.523660 0.593698 0.082 Uiso 1 1 calc R U . . .
C25A C 0.46733(14) 0.5606(6) 0.6107(3) 0.064(2) Uani 1 1 d . . . . .
C26A C 0.4589(2) 0.5046(8) 0.5437(4) 0.096(4) Uani 1 1 d . . . . .
H26D H 0.448765 0.465534 0.537465 0.144 Uiso 1 1 calc R U . . .
H26E H 0.471765 0.478921 0.547133 0.144 Uiso 1 1 calc R U . . .
H26F H 0.459718 0.542214 0.521257 0.144 Uiso 1 1 calc R U . . .
N1B N 0.33893(10) 0.5283(3) 0.40139(17) 0.0452(12) Uani 1 1 d . . . . .
N2B N 0.36700(12) 0.4608(4) 0.3964(2) 0.0634(18) Uani 1 1 d . . . . .
N3B N 0.35263(10) 0.6668(3) 0.40312(18) 0.0488(13) Uani 1 1 d . . . . .
N4B N 0.40502(9) 0.9557(3) 0.40421(17) 0.0434(11) Uani 1 1 d . . . . .
N5B N 0.42005(9) 1.0900(3) 0.3938(2) 0.0486(13) Uani 1 1 d . . . . .
N6B N 0.39687(10) 1.1416(3) 0.3541(2) 0.0516(14) Uani 1 1 d . . . . .
C1B C 0.33430(15) 0.4491(4) 0.4013(2) 0.059(2) Uani 1 1 d . . . . .
C2B C 0.31643(16) 0.4087(4) 0.4034(2) 0.064(2) Uani 1 1 d . . . . .
H2B H 0.304216 0.435755 0.406100 0.077 Uiso 1 1 calc R U . . .
C3B C 0.31692(18) 0.3291(5) 0.4014(3) 0.073(3) Uani 1 1 d . . . . .
H3B H 0.304699 0.301552 0.401737 0.087 Uiso 1 1 calc R U . . .
C4B C 0.3340(2) 0.2875(5) 0.3990(3) 0.089(4) Uani 1 1 d . . . . .
H4B H 0.333645 0.232146 0.399222 0.106 Uiso 1 1 calc R U . . .
C5B C 0.35192(17) 0.3268(5) 0.3961(3) 0.076(3) Uani 1 1 d . . . . .
H5B H 0.364005 0.299319 0.392431 0.091 Uiso 1 1 calc R U . . .
C6B C 0.35166(15) 0.4069(4) 0.3987(3) 0.063(2) Uani 1 1 d . . . . .
C7B C 0.35785(15) 0.5331(4) 0.3991(2) 0.060(2) Uani 1 1 d . . . . .
C8B C 0.38782(15) 0.4434(5) 0.3938(4) 0.080(3) Uani 1 1 d . . . . .
H8BA H 0.389714 0.386837 0.393795 0.120 Uiso 1 1 calc R U . . .
H8BB H 0.394707 0.466233 0.417220 0.120 Uiso 1 1 calc R U . . .
H8BC H 0.393214 0.465398 0.368526 0.120 Uiso 1 1 calc R U . . .
C9B C 0.36699(12) 0.6107(4) 0.3976(2) 0.0508(16) Uani 1 1 d . . . . .
C10B C 0.35778(12) 0.7416(4) 0.4009(2) 0.0486(15) Uani 1 1 d . . . . .
H10B H 0.347679 0.779802 0.403586 0.058 Uiso 1 1 calc R U . . .
C11B C 0.37767(12) 0.7674(4) 0.3946(2) 0.0504(16) Uani 1 1 d . . . . .
C12B C 0.39176(13) 0.7087(5) 0.3933(3) 0.065(2) Uani 1 1 d . . . . .
H12B H 0.405375 0.722771 0.392490 0.078 Uiso 1 1 calc R U . . .
C13B C 0.38683(14) 0.6307(4) 0.3933(3) 0.068(2) Uani 1 1 d . . . . .
H13B H 0.396729 0.591732 0.390304 0.082 Uiso 1 1 calc R U . . .
C14B C 0.38252(10) 0.8504(4) 0.3912(2) 0.0438(14) Uani 1 1 d . . . . .
C15B C 0.39932(11) 0.8799(4) 0.4084(2) 0.0485(15) Uani 1 1 d . . . . .
H15B H 0.407455 0.845990 0.424020 0.058 Uiso 1 1 calc R U . . .
C16B C 0.39346(11) 1.0029(4) 0.3799(2) 0.0451(14) Uani 1 1 d . . . . .
C17B C 0.37626(10) 0.9773(4) 0.3632(2) 0.0466(14) Uani 1 1 d . . . . .
H17B H 0.368301 1.012193 0.347803 0.056 Uiso 1 1 calc R U . . .
C18B C 0.37019(12) 0.9010(4) 0.3685(2) 0.0522(16) Uani 1 1 d . . . . .
H18B H 0.358073 0.883049 0.357078 0.063 Uiso 1 1 calc R U . . .
C19B C 0.40276(12) 1.0794(4) 0.3765(2) 0.0501(15) Uani 1 1 d . . . . .
C20B C 0.42631(12) 1.1637(4) 0.3833(2) 0.0503(16) Uani 1 1 d . . . . .
C21B C 0.44318(16) 1.2042(5) 0.3932(3) 0.072(2) Uani 1 1 d . . . . .
H21B H 0.452794 1.182733 0.411135 0.087 Uiso 1 1 calc R U . . .
C22B C 0.44587(18) 1.2810(6) 0.3754(4) 0.088(3) Uani 1 1 d . . . . .
H22B H 0.457677 1.309473 0.380552 0.106 Uiso 1 1 calc R U . . .
C23B C 0.43119(18) 1.3125(6) 0.3510(4) 0.090(3) Uani 1 1 d . . . . .
H23B H 0.432927 1.363696 0.340670 0.108 Uiso 1 1 calc R U . . .
C24B C 0.41384(17) 1.2718(5) 0.3410(4) 0.084(3) Uani 1 1 d . . . . .
H24B H 0.404136 1.293271 0.323323 0.100 Uiso 1 1 calc R U . . .
C25B C 0.41156(13) 1.1981(4) 0.3584(2) 0.0526(17) Uani 1 1 d . . . . .
C26B C 0.37834(13) 1.1563(5) 0.3323(3) 0.062(2) Uani 1 1 d . . . . .
H26G H 0.377160 1.119762 0.309444 0.093 Uiso 1 1 calc R U . . .
H26H H 0.378297 1.209793 0.321905 0.093 Uiso 1 1 calc R U . . .
H26I H 0.367138 1.149026 0.350932 0.093 Uiso 1 1 calc R U . . .
N1C N 0.32681(10) 1.1405(4) 0.62341(18) 0.0496(13) Uani 1 1 d . . . . .
N2C N 0.35326(12) 1.1961(4) 0.6512(2) 0.0669(19) Uani 1 1 d . . . . .
N3C N 0.33870(10) 0.9979(4) 0.62598(18) 0.0496(13) Uani 1 1 d . . . . .
N4C N 0.38566(9) 0.7040(3) 0.65748(18) 0.0477(13) Uani 1 1 d . . . . .
N5C N 0.39906(10) 0.5693(3) 0.67585(19) 0.0487(13) Uani 1 1 d . . . . .
N6C N 0.37089(10) 0.5177(3) 0.7018(2) 0.0521(14) Uani 1 1 d . . . . .
C1C C 0.40321(14) 0.4973(4) 0.6911(2) 0.0556(18) Uani 1 1 d . . . . .
C2C C 0.42147(15) 0.4552(4) 0.6927(3) 0.063(2) Uani 1 1 d . . . . .
H2C H 0.433388 0.475513 0.681532 0.075 Uiso 1 1 calc R U . . .
C3C C 0.42075(16) 0.3832(5) 0.7115(3) 0.066(2) Uani 1 1 d . . . . .
H3C H 0.432764 0.354978 0.714503 0.080 Uiso 1 1 calc R U . . .
C4C C 0.40364(16) 0.3504(5) 0.7260(3) 0.074(3) Uani 1 1 d . . . . .
H4C H 0.404012 0.299524 0.737395 0.089 Uiso 1 1 calc R U . . .
C5C C 0.38592(16) 0.3900(5) 0.7243(3) 0.070(2) Uani 1 1 d . . . . .
H5C H 0.374035 0.367698 0.734514 0.084 Uiso 1 1 calc R U . . .
C6C C 0.38610(14) 0.4617(4) 0.7074(2) 0.0570(19) Uani 1 1 d . . . . .
C7C C 0.37958(13) 0.5788(4) 0.6828(2) 0.0503(17) Uani 1 1 d . . . . .
C8C C 0.35079(14) 0.5075(5) 0.7153(3) 0.063(2) Uani 1 1 d . . . . .
H8CA H 0.347760 0.546094 0.736447 0.094 Uiso 1 1 calc R U . . .
H8CB H 0.349156 0.454980 0.726510 0.094 Uiso 1 1 calc R U . . .
H8CC H 0.341748 0.514580 0.692222 0.094 Uiso 1 1 calc R U . . .
C9C C 0.37111(11) 0.6557(4) 0.6723(2) 0.0480(15) Uani 1 1 d . . . . .
C10C C 0.38069(11) 0.7795(4) 0.6498(2) 0.0473(14) Uani 1 1 d . . . . .
H10C H 0.390703 0.814063 0.640402 0.057 Uiso 1 1 calc R U . . .
C11C C 0.36171(12) 0.8080(4) 0.6550(2) 0.0516(16) Uani 1 1 d . . . . .
C12C C 0.34719(13) 0.7570(5) 0.6678(2) 0.0563(17) Uani 1 1 d . . . . .
H12C H 0.334000 0.775117 0.671401 0.068 Uiso 1 1 calc R U . . .
C13C C 0.35166(12) 0.6801(5) 0.6755(2) 0.0552(17) Uani 1 1 d . . . . .
H13C H 0.341513 0.644406 0.682823 0.066 Uiso 1 1 calc R U . . .
C14C C 0.35847(12) 0.8918(5) 0.6504(2) 0.0536(17) Uani 1 1 d . . . . .
C15C C 0.34245(13) 0.9215(4) 0.6296(2) 0.0531(16) Uani 1 1 d . . . . .
H15C H 0.333550 0.885935 0.617057 0.064 Uiso 1 1 calc R U . . .
C16C C 0.35131(12) 1.0489(5) 0.6440(2) 0.0534(16) Uani 1 1 d . . . . .
C17C C 0.36882(15) 1.0253(5) 0.6630(3) 0.064(2) Uani 1 1 d . . . . .
H17C H 0.378047 1.061908 0.673617 0.076 Uiso 1 1 calc R U . . .
C18C C 0.37205(14) 0.9450(5) 0.6657(3) 0.064(2) Uani 1 1 d . . . . .
H18C H 0.383812 0.926413 0.678332 0.077 Uiso 1 1 calc R U . . .
C19C C 0.34435(12) 1.1297(4) 0.6397(2) 0.0510(16) Uani 1 1 d . . . . .
C20C C 0.32367(12) 1.2198(4) 0.6241(2) 0.0479(15) Uani 1 1 d . . . . .
C21C C 0.30769(12) 1.2634(4) 0.6109(3) 0.0542(18) Uani 1 1 d . . . . .
H21C H 0.296244 1.240034 0.599261 0.065 Uiso 1 1 calc R U . . .
C22C C 0.30944(14) 1.3446(5) 0.6157(3) 0.065(2) Uani 1 1 d . . . . .
H22C H 0.298821 1.376608 0.606711 0.078 Uiso 1 1 calc R U . . .
C23C C 0.32640(15) 1.3812(5) 0.6334(3) 0.069(2) Uani 1 1 d . . . . .
H23C H 0.327011 1.436323 0.635696 0.082 Uiso 1 1 calc R U . . .
C24C C 0.34189(15) 1.3357(5) 0.6472(3) 0.068(2) Uani 1 1 d . . . . .
H24C H 0.353101 1.358505 0.660123 0.082 Uiso 1 1 calc R U . . .
C25C C 0.34057(13) 1.2557(5) 0.6417(2) 0.0572(19) Uani 1 1 d . . . . .
C26C C 0.37351(16) 1.2076(5) 0.6688(4) 0.077(3) Uani 1 1 d . . . . .
H26J H 0.374088 1.184245 0.696016 0.115 Uiso 1 1 calc R U . . .
H26K H 0.376359 1.263480 0.670729 0.115 Uiso 1 1 calc R U . . .
H26L H 0.383351 1.182665 0.651105 0.115 Uiso 1 1 calc R U . . .
N1D N 0.29533(10) 1.1013(3) 0.56452(18) 0.0482(13) Uani 1 1 d . . . . .
N2D N 0.28498(9) 1.1400(4) 0.50436(19) 0.0512(13) Uani 1 1 d . . . . .
N3D N 0.33169(10) 1.0756(3) 0.54846(17) 0.0478(13) Uani 1 1 d . . . . .
N4D N 0.41350(9) 1.0540(3) 0.47404(18) 0.0460(12) Uani 1 1 d . . . . .
N5D N 0.45070(9) 1.0581(4) 0.45762(18) 0.0485(13) Uani 1 1 d . . . . .
N6D N 0.46163(10) 1.1149(4) 0.5125(2) 0.0612(17) Uani 1 1 d . . . . .
C1D C 0.27570(12) 1.1134(4) 0.5670(2) 0.0506(15) Uani 1 1 d . . . . .
C2D C 0.26269(14) 1.1140(5) 0.6005(3) 0.064(2) Uani 1 1 d . . . . .
H2D H 0.267138 1.100050 0.626969 0.077 Uiso 1 1 calc R U . . .
C3D C 0.24341(13) 1.1354(5) 0.5937(3) 0.0615(19) Uani 1 1 d . . . . .
H3D H 0.234469 1.134034 0.616103 0.074 Uiso 1 1 calc R U . . .
C4D C 0.23628(13) 1.1586(6) 0.5565(3) 0.072(2) Uani 1 1 d . . . . .
H4D H 0.222814 1.173835 0.553722 0.087 Uiso 1 1 calc R U . . .
C5D C 0.24882(14) 1.1598(6) 0.5230(3) 0.066(2) Uani 1 1 d . . . . .
H5D H 0.244105 1.173969 0.496728 0.079 Uiso 1 1 calc R U . . .
C6D C 0.26876(12) 1.1392(4) 0.5293(3) 0.060(2) Uani 1 1 d . . . . .
C7D C 0.30079(11) 1.1174(4) 0.5259(2) 0.0500(15) Uani 1 1 d . . . . .
C8D C 0.28472(12) 1.1651(6) 0.4615(3) 0.062(2) Uani 1 1 d . . . . .
H8DA H 0.291145 1.216115 0.459138 0.093 Uiso 1 1 calc R U . . .
H8DB H 0.270979 1.168920 0.452075 0.093 Uiso 1 1 calc R U . . .
H8DC H 0.291875 1.127032 0.444821 0.093 Uiso 1 1 calc R U . . .
C9D C 0.32105(11) 1.1086(5) 0.5154(2) 0.0516(16) Uani 1 1 d . . . . .
C10D C 0.35181(10) 1.0710(4) 0.5442(2) 0.0440(14) Uani 1 1 d . . . . .
H10D H 0.359231 1.050519 0.566390 0.053 Uiso 1 1 calc R U . . .
C11D C 0.36200(13) 1.0940(4) 0.5100(2) 0.0550(17) Uani 1 1 d . . . . .
C12D C 0.35141(13) 1.1229(5) 0.4777(3) 0.0597(18) Uani 1 1 d . . . . .
H12D H 0.358099 1.139128 0.453666 0.072 Uiso 1 1 calc R U . . .
C13D C 0.33064(14) 1.1284(5) 0.4802(3) 0.065(2) Uani 1 1 d . . . . .
H13D H 0.323256 1.145887 0.457263 0.078 Uiso 1 1 calc R U . . .
C14D C 0.38372(11) 1.0912(4) 0.5092(2) 0.0513(16) Uani 1 1 d . . . . .
C15D C 0.39406(13) 1.0552(4) 0.4770(2) 0.0539(17) Uani 1 1 d . . . . .
H15D H 0.386563 1.030292 0.456186 0.065 Uiso 1 1 calc R U . . .
C16D C 0.42450(12) 1.0926(4) 0.5023(2) 0.0506(16) Uani 1 1 d . . . . .
C17D C 0.41601(13) 1.1252(6) 0.5360(3) 0.074(3) Uani 1 1 d . . . . .
H17D H 0.424160 1.146379 0.556832 0.089 Uiso 1 1 calc R U . . .
C18D C 0.39547(14) 1.1277(6) 0.5400(3) 0.069(2) Uani 1 1 d . . . . .
H18D H 0.389436 1.152925 0.562561 0.083 Uiso 1 1 calc R U . . .
C19D C 0.44535(11) 1.0913(4) 0.4920(2) 0.0518(16) Uani 1 1 d . . . . .
C20D C 0.47105(11) 1.0602(4) 0.4555(3) 0.0534(17) Uani 1 1 d . . . . .
C21D C 0.48450(13) 1.0346(5) 0.4271(3) 0.0595(19) Uani 1 1 d . . . . .
H21D H 0.479858 1.009190 0.403212 0.071 Uiso 1 1 calc R U . . .
C22D C 0.50471(13) 1.0452(7) 0.4324(4) 0.077(3) Uani 1 1 d . . . . .
H22D H 0.513802 1.029015 0.411998 0.092 Uiso 1 1 calc R U . . .
C23D C 0.51186(15) 1.0819(6) 0.4703(4) 0.078(3) Uani 1 1 d . . . . .
H23D H 0.525655 1.086166 0.475626 0.094 Uiso 1 1 calc R U . . .
C24D C 0.49816(14) 1.1099(6) 0.4977(3) 0.072(2) Uani 1 1 d . . . . .
H24D H 0.502524 1.136541 0.521447 0.086 Uiso 1 1 calc R U . . .
C25D C 0.47807(13) 1.0995(5) 0.4910(3) 0.063(2) Uani 1 1 d . . . . .
C26D C 0.46161(15) 1.1594(7) 0.5533(4) 0.083(3) Uani 1 1 d . . . . .
H26M H 0.475290 1.170569 0.561400 0.124 Uiso 1 1 calc R U . . .
H26N H 0.455206 1.127463 0.574246 0.124 Uiso 1 1 calc R U . . .
H26O H 0.454318 1.208362 0.550060 0.124 Uiso 1 1 calc R U . . .
N1E N 0.42152(9) 0.7095(3) 0.69604(17) 0.0473(12) Uani 1 1 d . . . . .
N2E N 0.43317(12) 0.8184(4) 0.72531(19) 0.0589(16) Uani 1 1 d . . . . .
N3E N 0.42370(9) 0.7494(3) 0.62168(16) 0.0438(11) Uani 1 1 d . . . . .
N4E N 0.43681(8) 0.9115(3) 0.46018(17) 0.0430(11) Uani 1 1 d . . . . .
N5E N 0.44565(9) 0.9528(3) 0.38707(18) 0.0471(12) Uani 1 1 d . . . . .
N6E N 0.46387(16) 0.8519(4) 0.3700(2) 0.081(3) Uani 1 1 d . . . . .
C1E C 0.45194(13) 0.9655(4) 0.3493(2) 0.0564(18) Uani 1 1 d . . . . .
C2E C 0.44931(15) 1.0274(5) 0.3226(2) 0.060(2) Uani 1 1 d . . . . .
H2E H 0.441147 1.069960 0.330415 0.072 Uiso 1 1 calc R U . . .
C3E C 0.4585(2) 1.0278(6) 0.2847(3) 0.088(3) Uani 1 1 d . . . . .
H3E H 0.457249 1.071098 0.266767 0.105 Uiso 1 1 calc R U . . .
C4E C 0.4695(3) 0.9624(6) 0.2738(3) 0.107(5) Uani 1 1 d . . . . .
H4E H 0.475619 0.961627 0.247745 0.128 Uiso 1 1 calc R U . . .
C5E C 0.4721(2) 0.8980(7) 0.2992(4) 0.101(4) Uani 1 1 d . . . . .
H5E H 0.479260 0.853414 0.290639 0.121 Uiso 1 1 calc R U . . .
C6E C 0.46378(18) 0.9023(6) 0.3366(3) 0.078(3) Uani 1 1 d . . . . .
C7E C 0.45220(12) 0.8849(4) 0.3989(2) 0.0527(17) Uani 1 1 d . . . . .
C8E C 0.4741(2) 0.7758(7) 0.3731(4) 0.106(5) Uani 1 1 d . . . . .
H8EA H 0.486306 0.781993 0.389067 0.158 Uiso 1 1 calc R U . . .
H8EB H 0.477420 0.756979 0.345762 0.158 Uiso 1 1 calc R U . . .
H8EC H 0.465406 0.738140 0.386664 0.158 Uiso 1 1 calc R U . . .
C9E C 0.44810(11) 0.8568(4) 0.4406(2) 0.0452(14) Uani 1 1 d . . . . .
C10E C 0.43230(10) 0.8994(4) 0.4991(2) 0.0463(14) Uani 1 1 d . . . . .
H10E H 0.424394 0.936715 0.513025 0.056 Uiso 1 1 calc R U . . .
C11E C 0.43895(11) 0.8324(4) 0.5206(2) 0.0466(14) Uani 1 1 d . . . . .
C12E C 0.44940(12) 0.7764(4) 0.5000(2) 0.0485(15) Uani 1 1 d . . . . .
H12E H 0.453277 0.729401 0.513017 0.058 Uiso 1 1 calc R U . . .
C13E C 0.45405(11) 0.7901(5) 0.4601(2) 0.0521(16) Uani 1 1 d . . . . .
H13E H 0.461596 0.752503 0.445569 0.062 Uiso 1 1 calc R U . . .
C14E C 0.43507(12) 0.8276(4) 0.5641(2) 0.0521(16) Uani 1 1 d . . . . .
C15E C 0.42622(11) 0.7612(4) 0.58096(18) 0.0432(14) Uani 1 1 d . . . . .
H15E H 0.421691 0.721880 0.562822 0.052 Uiso 1 1 calc R U . . .
C16E C 0.43073(11) 0.8048(4) 0.6475(2) 0.0464(14) Uani 1 1 d . . . . .
C17E C 0.43826(14) 0.8751(5) 0.6328(2) 0.0597(19) Uani 1 1 d . . . . .
H17E H 0.442041 0.915263 0.651116 0.072 Uiso 1 1 calc R U . . .
C18E C 0.44013(13) 0.8853(4) 0.5912(3) 0.0575(18) Uani 1 1 d . . . . .
H18E H 0.445019 0.933497 0.581094 0.069 Uiso 1 1 calc R U . . .
C19E C 0.42846(11) 0.7804(4) 0.6899(2) 0.0494(15) Uani 1 1 d . . . . .
C20E C 0.42201(12) 0.7003(5) 0.7375(2) 0.0521(16) Uani 1 1 d . . . . .
C21E C 0.41533(14) 0.6347(5) 0.7621(2) 0.062(2) Uani 1 1 d . . . . .
H21E H 0.409995 0.588636 0.750352 0.075 Uiso 1 1 calc R U . . .
C22E C 0.41735(15) 0.6442(6) 0.8047(3) 0.069(2) Uani 1 1 d . . . . .
H22E H 0.413263 0.603356 0.822289 0.083 Uiso 1 1 calc R U . . .
C23E C 0.42504(17) 0.7110(6) 0.8211(2) 0.072(3) Uani 1 1 d . . . . .
H23E H 0.426615 0.713113 0.849868 0.086 Uiso 1 1 calc R U . . .
C24E C 0.43054(15) 0.7740(6) 0.7993(2) 0.067(2) Uani 1 1 d . . . . .
H24E H 0.435188 0.820373 0.811879 0.080 Uiso 1 1 calc R U . . .
C25E C 0.42895(13) 0.7668(5) 0.7561(2) 0.0554(17) Uani 1 1 d . . . . .
C26E C 0.4415(2) 0.8961(6) 0.7299(3) 0.085(3) Uani 1 1 d . . . . .
H26P H 0.442580 0.908854 0.758914 0.127 Uiso 1 1 calc R U . . .
H26Q H 0.432895 0.934079 0.716374 0.127 Uiso 1 1 calc R U . . .
H26R H 0.454718 0.897595 0.717408 0.127 Uiso 1 1 calc R U . . .
S1 S 0.29773(4) 0.87274(16) 0.14875(8) 0.0791(7) Uani 1 1 d . . . . .
O1 O 0.28164(19) 0.8552(6) 0.1220(3) 0.124(4) Uani 1 1 d . . . . .
O2 O 0.31447(16) 0.9137(6) 0.1320(3) 0.121(4) Uani 1 1 d . . . . .
O3 O 0.30324(12) 0.8114(5) 0.1759(3) 0.094(2) Uani 1 1 d . . . . .
C101 C 0.2880(2) 0.9466(8) 0.1809(4) 0.092(3) Uani 1 1 d . . . . .
F1 F 0.28071(14) 1.0043(4) 0.1604(3) 0.127(3) Uani 1 1 d . . . . .
F2 F 0.30098(17) 0.9721(6) 0.2071(4) 0.153(4) Uani 1 1 d . . . . .
F3 F 0.27285(14) 0.9213(6) 0.2046(3) 0.135(3) Uani 1 1 d . . . . .
S11 S 0.32132(4) 0.04158(13) 0.37342(11) 0.0863(9) Uani 1 1 d . . . . .
O11 O 0.33618(13) 0.1009(5) 0.3800(3) 0.103(3) Uani 1 1 d . . . . .
O12 O 0.32870(11) -0.0327(4) 0.3598(4) 0.111(3) Uani 1 1 d . . . . .
O13 O 0.30643(13) 0.0366(5) 0.4039(4) 0.122(4) Uani 1 1 d . . . . .
C111 C 0.3086(3) 0.0778(7) 0.3325(9) 0.155(8) Uani 1 1 d . . . . .
F11 F 0.29195(15) 0.0275(5) 0.3223(4) 0.161(5) Uani 1 1 d . . . . .
F12 F 0.30070(18) 0.1481(5) 0.3386(5) 0.171(5) Uani 1 1 d . . . . .
F13 F 0.3182(3) 0.0851(12) 0.2981(5) 0.230(8) Uani 1 1 d . . . . .
S21 S 0.50219(7) 0.3546(3) 0.5051(2) 0.1401(18) Uani 1 1 d . . . . .
O21 O 0.5159(2) 0.3451(8) 0.4738(5) 0.148(4) Uani 1 1 d . . . . .
O22 O 0.4988(4) 0.4272(9) 0.5251(6) 0.226(10) Uani 1 1 d . . . . .
O23 O 0.5022(2) 0.2887(8) 0.5392(6) 0.183(6) Uani 1 1 d . . . . .
C121 C 0.4824(5) 0.3349(17) 0.4850(11) 0.196(3) Uani 1 1 d . . . . .
F21 F 0.4648(2) 0.3412(8) 0.5081(6) 0.198(3) Uani 1 1 d . . . . .
F22 F 0.4734(2) 0.3904(9) 0.4542(5) 0.200(3) Uani 1 1 d . . . . .
F23 F 0.4751(2) 0.2798(9) 0.4641(5) 0.198(3) Uani 1 1 d . . . . .
S31 S 0.38592(7) 0.3633(2) 0.57789(16) 0.1182(13) Uani 1 1 d . . . . .
O31 O 0.37952(16) 0.4233(6) 0.6076(3) 0.108(3) Uani 1 1 d . . . . .
O32 O 0.37720(16) 0.2913(6) 0.5821(3) 0.113(3) Uani 1 1 d . . . . .
O33 O 0.3876(2) 0.3964(8) 0.5388(5) 0.153(5) Uani 1 1 d . . . . .
C131 C 0.4112(2) 0.3428(7) 0.5924(4) 0.100(4) Uani 1 1 d . . . . .
F31 F 0.42079(18) 0.2989(6) 0.5655(4) 0.153(4) Uani 1 1 d . . . . .
F32 F 0.42238(17) 0.4093(5) 0.5969(3) 0.135(3) Uani 1 1 d . . . . .
F33 F 0.41195(18) 0.3105(7) 0.6302(3) 0.149(4) Uani 1 1 d . . . . .
S41 S 0.44078(5) 0.58922(19) 0.42201(11) 0.0966(7) Uani 1 1 d . . . . .
O41 O 0.43529(14) 0.6528(5) 0.3978(3) 0.0992(10) Uani 1 1 d . . . . .
O42 O 0.42576(15) 0.5332(6) 0.4333(3) 0.1047(10) Uani 1 1 d . . . . .
O43 O 0.45408(15) 0.6051(5) 0.4542(3) 0.1026(11) Uani 1 1 d . . . . .
C141 C 0.4538(3) 0.5333(9) 0.3845(5) 0.1123(10) Uani 1 1 d . . . . .
F41 F 0.46103(14) 0.4687(5) 0.4004(3) 0.1192(12) Uani 1 1 d . . . . .
F42 F 0.47018(13) 0.5742(4) 0.3728(3) 0.1104(10) Uani 1 1 d . . . . .
F43 F 0.44227(14) 0.5206(5) 0.3523(3) 0.1201(12) Uani 1 1 d . . . . .
S51 S 0.38114(8) 0.8235(3) 0.53027(17) 0.1341(11) Uani 1 1 d . . . . .
O51 O 0.39150(18) 0.7702(7) 0.4999(4) 0.1330(14) Uani 1 1 d . . . . .
O52 O 0.37470(19) 0.7709(8) 0.5605(4) 0.1385(14) Uani 1 1 d . . . . .
O53 O 0.38972(19) 0.8921(8) 0.5520(4) 0.1386(17) Uani 1 1 d . . . . .
C151 C 0.3590(3) 0.8545(10) 0.5063(5) 0.1291(12) Uani 1 1 d D . . . .
F51 F 0.35178(16) 0.7958(6) 0.4854(3) 0.1349(14) Uani 1 1 d . . . . .
F52 F 0.34893(15) 0.8984(6) 0.5319(3) 0.1331(12) Uani 1 1 d . . . . .
F53 F 0.36452(15) 0.9070(6) 0.4772(3) 0.1324(13) Uani 1 1 d D . . . .

loop_
_atom_site_aniso_label
_atom_site_aniso_U_11
_atom_site_aniso_U_22
_atom_site_aniso_U_33
_atom_site_aniso_U_23
_atom_site_aniso_U_13
_atom_site_aniso_U_12
Fe1 0.0573(6) 0.0367(5) 0.0413(5) -0.0008(4) -0.0042(4) -0.0090(4)
Fe2 0.0554(6) 0.0395(5) 0.0479(6) -0.0081(4) -0.0037(5) 0.0064(4)
Fe3 0.0543(6) 0.0401(5) 0.0411(5) 0.0015(4) -0.0047(4) 0.0005(4)
Fe4 0.0476(6) 0.0366(5) 0.0468(5) 0.0033(4) -0.0051(4) -0.0042(4)
N1 0.055(3) 0.041(3) 0.044(3) -0.002(2) -0.002(2) -0.004(2)
N2 0.071(4) 0.035(3) 0.053(3) 0.006(2) -0.008(3) -0.013(3)
N3 0.063(4) 0.037(3) 0.039(3) -0.002(2) -0.004(2) -0.008(2)
N4 0.054(3) 0.052(3) 0.044(3) -0.006(2) -0.002(2) 0.005(3)
N5 0.059(4) 0.047(3) 0.050(3) -0.012(3) 0.003(3) 0.008(3)
N6 0.072(5) 0.064(4) 0.071(4) -0.023(4) 0.013(4) 0.000(3)
C1 0.049(4) 0.044(3) 0.044(3) -0.005(3) -0.005(3) -0.005(3)
C2 0.087(6) 0.036(3) 0.053(4) -0.010(3) -0.010(4) -0.011(3)
C3 0.076(5) 0.042(3) 0.043(3) -0.002(3) -0.010(3) -0.001(3)
C4 0.077(5) 0.052(4) 0.039(3) -0.006(3) -0.002(3) -0.016(4)
C5 0.077(5) 0.039(3) 0.048(4) 0.002(3) -0.011(3) -0.015(3)
C6 0.056(4) 0.044(3) 0.037(3) 0.004(2) -0.003(3) -0.015(3)
C7 0.051(4) 0.048(3) 0.040(3) -0.001(3) -0.009(3) -0.008(3)
C8 0.084(6) 0.040(3) 0.044(3) 0.012(3) -0.009(3) 0.002(3)
C9 0.065(4) 0.031(3) 0.054(4) 0.004(3) -0.011(3) -0.002(3)
C10 0.080(5) 0.043(3) 0.029(3) -0.001(2) -0.002(3) -0.007(3)
C11 0.082(6) 0.042(3) 0.052(4) -0.003(3) -0.004(4) -0.008(3)
C12 0.105(7) 0.028(3) 0.071(5) -0.003(3) -0.006(5) 0.002(3)
C13 0.089(6) 0.051(4) 0.053(4) 0.000(3) -0.012(4) -0.005(4)
C14 0.078(6) 0.043(4) 0.057(4) -0.006(3) -0.005(4) -0.002(3)
C15 0.080(5) 0.048(4) 0.043(3) -0.007(3) 0.007(3) 0.003(3)
C16 0.071(5) 0.039(3) 0.054(4) -0.005(3) 0.018(3) 0.003(3)
C17 0.087(7) 0.058(5) 0.076(6) -0.025(4) -0.002(5) -0.011(4)
C18 0.098(7) 0.054(4) 0.063(5) -0.022(4) 0.011(5) -0.003(4)
C19 0.065(5) 0.056(4) 0.042(3) -0.006(3) 0.006(3) 0.008(3)
C20 0.067(5) 0.063(5) 0.051(4) -0.006(3) 0.008(3) 0.015(4)
C21 0.077(6) 0.088(7) 0.066(5) -0.016(5) 0.009(5) -0.002(5)
C22 0.074(6) 0.078(6) 0.062(5) -0.001(4) 0.008(4) 0.023(5)
C23 0.091(7) 0.078(6) 0.045(4) -0.018(4) 0.002(4) 0.012(5)
C24 0.076(5) 0.039(3) 0.060(4) -0.019(3) -0.003(4) 0.001(3)
C25 0.060(4) 0.046(3) 0.042(3) -0.014(3) 0.001(3) 0.009(3)
C26 0.099(8) 0.101(8) 0.107(9) -0.042(7) 0.046(7) -0.043(7)
N1A 0.072(4) 0.035(2) 0.036(2) 0.005(2) -0.009(2) -0.009(2)
N2A 0.076(5) 0.056(4) 0.045(3) 0.000(3) 0.000(3) -0.014(3)
N3A 0.067(4) 0.040(3) 0.035(2) -0.002(2) -0.005(2) -0.010(2)
N4A 0.065(4) 0.031(2) 0.050(3) 0.007(2) -0.004(3) 0.003(2)
N5A 0.048(3) 0.051(3) 0.049(3) 0.004(3) -0.002(2) 0.003(2)
N6A 0.084(5) 0.051(4) 0.076(5) -0.010(3) 0.012(4) 0.004(3)
C1A 0.066(5) 0.033(3) 0.062(4) -0.007(3) -0.003(3) -0.008(3)
C2A 0.073(5) 0.049(4) 0.052(4) 0.006(3) -0.009(3) -0.010(3)
C3A 0.066(5) 0.076(6) 0.077(6) 0.009(5) -0.024(4) -0.021(4)
C4A 0.063(6) 0.082(7) 0.109(8) -0.014(6) -0.017(6) -0.020(5)
C5A 0.055(5) 0.078(6) 0.089(6) 0.002(5) 0.005(5) -0.018(4)
C6A 0.058(5) 0.054(4) 0.069(5) 0.007(4) -0.006(4) -0.007(3)
C7A 0.054(4) 0.054(4) 0.052(4) -0.008(3) 0.000(3) -0.004(3)
C8A 0.073(6) 0.114(8) 0.054(5) 0.015(5) 0.003(4) -0.018(6)
C9A 0.078(5) 0.062(4) 0.028(3) 0.000(3) 0.009(3) -0.010(4)
C10A 0.067(5) 0.037(3) 0.056(4) -0.005(3) -0.006(3) -0.011(3)
C11A 0.067(5) 0.063(4) 0.042(3) -0.001(3) -0.001(3) 0.000(4)
C12A 0.089(7) 0.088(6) 0.041(4) 0.021(4) -0.004(4) -0.024(5)
C13A 0.094(7) 0.085(6) 0.043(4) 0.015(4) 0.008(4) -0.034(5)
C14A 0.074(5) 0.048(4) 0.054(4) 0.004(3) -0.006(4) -0.002(3)
C15A 0.066(5) 0.051(4) 0.039(3) -0.009(3) -0.016(3) 0.002(3)
C16A 0.078(5) 0.050(4) 0.040(3) 0.004(3) -0.005(3) 0.006(3)
C17A 0.083(6) 0.070(5) 0.059(5) -0.005(4) 0.000(4) 0.021(5)
C18A 0.077(6) 0.087(6) 0.032(3) -0.017(4) -0.009(3) 0.007(4)
C19A 0.058(4) 0.054(4) 0.053(4) -0.002(3) -0.001(3) 0.005(3)
C20A 0.070(5) 0.058(4) 0.049(4) 0.001(3) -0.015(3) 0.005(4)
C21A 0.056(4) 0.066(5) 0.050(4) 0.008(3) 0.002(3) 0.002(3)
C22A 0.077(6) 0.064(5) 0.071(5) 0.002(4) -0.012(4) -0.006(4)
C23A 0.054(5) 0.104(8) 0.079(6) 0.012(6) -0.006(4) 0.008(5)
C24A 0.092(7) 0.052(4) 0.061(5) -0.002(4) 0.003(4) 0.012(4)
C25A 0.065(5) 0.067(5) 0.059(4) 0.005(4) 0.000(4) 0.005(4)
C26A 0.096(8) 0.111(9) 0.080(7) -0.035(6) -0.004(6) 0.039(7)
N1B 0.060(4) 0.033(2) 0.043(3) 0.002(2) -0.005(2) -0.005(2)
N2B 0.082(5) 0.036(3) 0.072(4) -0.001(3) -0.012(4) 0.004(3)
N3B 0.064(4) 0.036(3) 0.046(3) -0.002(2) -0.003(3) 0.000(2)
N4B 0.049(3) 0.036(3) 0.046(3) 0.000(2) -0.004(2) 0.001(2)
N5B 0.058(3) 0.025(2) 0.063(3) -0.004(2) -0.013(3) -0.005(2)
N6B 0.063(4) 0.036(3) 0.056(3) 0.002(2) -0.008(3) -0.001(2)
C1B 0.090(6) 0.038(3) 0.051(4) 0.006(3) -0.013(4) -0.019(4)
C2B 0.099(7) 0.040(4) 0.053(4) -0.002(3) 0.017(4) -0.010(4)
C3B 0.112(8) 0.045(4) 0.062(5) -0.008(4) 0.004(5) -0.021(5)
C4B 0.162(12) 0.038(4) 0.066(5) 0.006(4) -0.030(6) -0.014(6)
C5B 0.090(7) 0.052(5) 0.085(6) -0.024(4) 0.004(5) -0.012(4)
C6B 0.088(6) 0.035(3) 0.066(5) -0.004(3) 0.007(4) -0.006(4)
C7B 0.096(7) 0.025(3) 0.058(4) 0.006(3) -0.013(4) 0.005(3)
C8B 0.074(6) 0.041(4) 0.125(9) -0.017(5) -0.016(6) 0.013(4)
C9B 0.062(4) 0.045(3) 0.046(3) 0.002(3) -0.004(3) 0.000(3)
C10B 0.066(4) 0.027(3) 0.053(4) -0.006(2) 0.002(3) -0.014(3)
C11B 0.063(4) 0.036(3) 0.053(4) -0.007(3) -0.013(3) -0.007(3)
C12B 0.050(4) 0.058(5) 0.086(6) -0.003(4) -0.003(4) -0.003(3)
C13B 0.063(5) 0.035(3) 0.107(7) 0.000(4) 0.000(5) -0.003(3)
C14B 0.052(4) 0.031(3) 0.048(3) 0.005(2) -0.005(3) -0.001(2)
C15B 0.047(4) 0.048(4) 0.051(4) 0.003(3) 0.000(3) 0.001(3)
C16B 0.057(4) 0.032(3) 0.046(3) 0.003(2) 0.003(3) 0.006(3)
C17B 0.040(3) 0.059(4) 0.041(3) 0.000(3) 0.002(3) 0.000(3)
C18B 0.061(4) 0.036(3) 0.060(4) 0.005(3) -0.015(3) -0.001(3)
C19B 0.059(4) 0.037(3) 0.054(4) 0.007(3) 0.008(3) -0.004(3)
C20B 0.062(4) 0.037(3) 0.052(4) 0.003(3) -0.015(3) -0.001(3)
C21B 0.087(6) 0.038(4) 0.092(6) 0.015(4) -0.005(5) -0.015(4)
C22B 0.094(8) 0.050(5) 0.121(9) 0.006(5) -0.003(7) -0.018(5)
C23B 0.084(7) 0.059(5) 0.127(10) 0.012(6) -0.027(7) -0.012(5)
C24B 0.090(7) 0.043(4) 0.118(9) 0.015(5) -0.011(6) 0.010(4)
C25B 0.073(5) 0.031(3) 0.054(4) 0.002(3) 0.005(3) -0.005(3)
C26B 0.057(4) 0.057(4) 0.072(5) 0.017(4) -0.019(4) 0.003(3)
N1C 0.060(4) 0.046(3) 0.044(3) -0.013(2) -0.001(3) 0.004(3)
N2C 0.087(5) 0.041(3) 0.073(4) 0.002(3) -0.024(4) -0.001(3)
N3C 0.059(4) 0.049(3) 0.041(3) -0.013(2) 0.003(2) -0.003(3)
N4C 0.062(4) 0.037(3) 0.045(3) 0.006(2) -0.001(2) -0.009(2)
N5C 0.059(4) 0.035(3) 0.052(3) 0.005(2) -0.006(3) -0.004(2)
N6C 0.057(4) 0.040(3) 0.059(3) 0.008(3) -0.007(3) -0.009(2)
C1C 0.088(6) 0.028(3) 0.051(4) 0.003(3) -0.013(4) -0.007(3)
C2C 0.093(6) 0.033(3) 0.062(4) 0.010(3) -0.014(4) 0.005(3)
C3C 0.091(6) 0.046(4) 0.062(5) 0.012(3) -0.011(4) 0.017(4)
C4C 0.090(7) 0.049(4) 0.083(6) 0.016(4) -0.016(5) -0.014(4)
C5C 0.093(7) 0.043(4) 0.075(5) 0.012(4) 0.002(5) -0.002(4)
C6C 0.086(6) 0.042(3) 0.043(3) 0.001(3) -0.010(3) -0.008(3)
C7C 0.083(5) 0.030(3) 0.038(3) 0.008(2) -0.006(3) -0.005(3)
C8C 0.070(5) 0.051(4) 0.067(5) 0.007(4) 0.003(4) -0.005(4)
C9C 0.058(4) 0.040(3) 0.046(3) 0.000(3) -0.003(3) 0.000(3)
C10C 0.059(4) 0.038(3) 0.046(3) -0.003(3) -0.007(3) 0.004(3)
C11C 0.060(4) 0.051(4) 0.044(3) -0.006(3) -0.004(3) -0.001(3)
C12C 0.057(4) 0.058(4) 0.053(4) 0.000(3) -0.004(3) 0.001(3)
C13C 0.054(4) 0.064(4) 0.047(4) 0.009(3) -0.004(3) -0.005(3)
C14C 0.054(4) 0.063(4) 0.043(3) -0.014(3) 0.002(3) 0.004(3)
C15C 0.068(5) 0.046(4) 0.046(3) -0.004(3) 0.000(3) 0.004(3)
C16C 0.055(4) 0.055(4) 0.051(4) -0.005(3) -0.006(3) 0.004(3)
C17C 0.087(6) 0.049(4) 0.055(4) 0.001(3) -0.017(4) 0.009(4)
C18C 0.067(5) 0.052(4) 0.073(5) -0.005(4) -0.015(4) 0.001(4)
C19C 0.057(4) 0.050(4) 0.046(3) -0.009(3) -0.015(3) 0.007(3)
C20C 0.066(4) 0.035(3) 0.043(3) -0.008(3) -0.004(3) 0.003(3)
C21C 0.067(5) 0.028(3) 0.068(4) -0.016(3) -0.017(4) 0.012(3)
C22C 0.071(5) 0.055(4) 0.070(5) -0.021(4) -0.016(4) 0.014(4)
C23C 0.076(6) 0.050(4) 0.080(6) 0.001(4) -0.005(5) 0.003(4)
C24C 0.078(6) 0.042(4) 0.085(6) -0.013(4) -0.027(5) 0.001(4)
C25C 0.077(5) 0.050(4) 0.044(3) -0.015(3) -0.017(3) 0.009(4)
C26C 0.080(6) 0.050(4) 0.101(7) 0.003(5) -0.028(5) -0.015(4)
N1D 0.061(4) 0.039(3) 0.045(3) -0.014(2) 0.001(2) 0.000(2)
N2D 0.050(3) 0.056(3) 0.048(3) 0.006(3) -0.011(3) 0.003(3)
N3D 0.067(4) 0.036(3) 0.040(3) -0.007(2) -0.003(2) 0.002(2)
N4D 0.049(3) 0.038(3) 0.051(3) -0.001(2) -0.013(2) -0.007(2)
N5D 0.049(3) 0.047(3) 0.049(3) 0.002(2) 0.001(2) -0.003(2)
N6D 0.051(4) 0.066(4) 0.067(4) -0.018(3) -0.013(3) 0.004(3)
C1D 0.054(4) 0.048(3) 0.050(4) 0.002(3) -0.004(3) 0.009(3)
C2D 0.063(5) 0.062(5) 0.067(5) -0.012(4) 0.007(4) 0.001(4)
C3D 0.058(5) 0.056(4) 0.070(5) -0.003(4) 0.008(4) 0.007(3)
C4D 0.045(4) 0.075(6) 0.096(7) 0.023(5) 0.000(4) 0.009(4)
C5D 0.064(5) 0.069(5) 0.065(5) 0.006(4) -0.002(4) -0.004(4)
C6D 0.055(4) 0.037(3) 0.089(6) -0.011(4) -0.008(4) 0.001(3)
C7D 0.043(4) 0.052(4) 0.055(4) -0.009(3) -0.007(3) 0.005(3)
C8D 0.044(4) 0.076(5) 0.065(5) 0.014(4) 0.004(3) 0.010(4)
C9D 0.046(4) 0.057(4) 0.052(4) 0.002(3) 0.006(3) -0.006(3)
C10D 0.050(4) 0.041(3) 0.041(3) -0.014(3) 0.004(3) 0.002(3)
C11D 0.063(5) 0.043(3) 0.059(4) -0.008(3) 0.004(3) -0.003(3)
C12D 0.055(4) 0.067(5) 0.057(4) 0.002(4) -0.001(3) -0.003(4)
C13D 0.061(5) 0.065(5) 0.070(5) 0.014(4) -0.001(4) 0.018(4)
C14D 0.050(4) 0.046(3) 0.059(4) -0.017(3) -0.010(3) -0.001(3)
C15D 0.068(5) 0.039(3) 0.055(4) -0.002(3) -0.014(3) -0.005(3)
C16D 0.056(4) 0.050(4) 0.046(3) -0.005(3) -0.004(3) -0.010(3)
C17D 0.049(4) 0.081(6) 0.091(7) -0.027(5) -0.012(4) -0.009(4)
C18D 0.064(5) 0.095(7) 0.049(4) -0.030(4) -0.005(4) -0.004(4)
C19D 0.052(4) 0.042(3) 0.061(4) -0.002(3) -0.011(3) -0.005(3)
C20D 0.048(4) 0.040(3) 0.072(5) 0.007(3) -0.007(3) -0.006(3)
C21D 0.058(5) 0.054(4) 0.066(5) 0.000(4) -0.003(4) -0.012(3)
C22D 0.042(4) 0.094(7) 0.095(7) -0.005(6) 0.000(4) -0.007(4)
C23D 0.054(5) 0.069(6) 0.112(8) -0.011(5) 0.001(5) -0.013(4)
C24D 0.058(5) 0.080(6) 0.077(6) -0.023(5) -0.012(4) -0.015(4)
C25D 0.061(5) 0.053(4) 0.075(5) 0.000(4) -0.001(4) -0.006(3)
C26D 0.054(5) 0.102(8) 0.092(7) -0.037(6) -0.010(5) -0.011(5)
N1E 0.056(3) 0.044(3) 0.042(3) 0.003(2) -0.008(2) -0.007(2)
N2E 0.085(5) 0.044(3) 0.047(3) -0.003(3) -0.004(3) -0.016(3)
N3E 0.052(3) 0.041(3) 0.039(3) 0.002(2) -0.004(2) -0.003(2)
N4E 0.046(3) 0.040(3) 0.043(3) -0.002(2) -0.007(2) -0.001(2)
N5E 0.055(3) 0.043(3) 0.044(3) 0.002(2) -0.001(2) -0.005(2)
N6E 0.136(8) 0.049(4) 0.058(4) 0.011(3) 0.026(4) 0.019(4)
C1E 0.074(5) 0.039(3) 0.057(4) 0.004(3) 0.009(4) -0.003(3)
C2E 0.093(6) 0.054(4) 0.034(3) 0.003(3) -0.003(3) -0.014(4)
C3E 0.156(11) 0.061(5) 0.046(4) 0.008(4) -0.017(5) 0.004(6)
C4E 0.207(16) 0.062(6) 0.052(5) 0.003(4) 0.039(7) 0.020(7)
C5E 0.164(13) 0.065(6) 0.073(6) 0.016(5) 0.026(7) 0.027(7)
C6E 0.107(8) 0.077(6) 0.051(4) 0.015(4) 0.011(5) 0.006(5)
C7E 0.067(5) 0.047(4) 0.044(3) 0.004(3) 0.019(3) 0.002(3)
C8E 0.169(13) 0.071(6) 0.077(7) 0.005(5) 0.046(8) 0.048(7)
C9E 0.058(4) 0.035(3) 0.043(3) 0.000(2) 0.010(3) 0.000(3)
C10E 0.041(3) 0.046(3) 0.052(4) 0.001(3) 0.003(3) 0.004(3)
C11E 0.053(4) 0.042(3) 0.045(3) 0.005(3) 0.003(3) 0.000(3)
C12E 0.068(4) 0.027(3) 0.050(3) 0.002(2) -0.004(3) 0.005(3)
C13E 0.049(4) 0.053(4) 0.055(4) -0.001(3) 0.000(3) 0.001(3)
C14E 0.059(4) 0.033(3) 0.065(4) -0.001(3) 0.001(3) 0.002(3)
C15E 0.059(4) 0.038(3) 0.033(3) 0.001(2) -0.008(3) -0.003(3)
C16E 0.056(4) 0.043(3) 0.040(3) -0.005(3) 0.000(3) -0.005(3)
C17E 0.077(5) 0.054(4) 0.049(4) 0.001(3) -0.003(4) -0.006(4)
C18E 0.064(5) 0.040(3) 0.068(5) 0.004(3) 0.006(4) 0.001(3)
C19E 0.059(4) 0.050(4) 0.039(3) 0.010(3) -0.001(3) -0.005(3)
C20E 0.059(4) 0.054(4) 0.044(3) -0.006(3) 0.002(3) 0.002(3)
C21E 0.082(6) 0.066(5) 0.040(3) 0.012(3) -0.003(3) -0.011(4)
C22E 0.075(6) 0.084(6) 0.048(4) 0.005(4) -0.005(4) 0.001(5)
C23E 0.117(8) 0.065(5) 0.033(3) 0.003(3) -0.010(4) -0.002(5)
C24E 0.095(7) 0.066(5) 0.040(4) -0.007(3) -0.005(4) -0.007(4)
C25E 0.070(5) 0.060(4) 0.036(3) 0.001(3) -0.005(3) 0.002(4)
C26E 0.142(10) 0.055(5) 0.058(5) -0.016(4) -0.015(5) -0.027(6)
S1 0.0932(18) 0.0691(14) 0.0751(14) 0.0203(11) 0.0064(12) 0.0172(12)
O1 0.174(10) 0.106(7) 0.092(6) -0.006(5) -0.038(6) 0.042(7)
O2 0.135(8) 0.105(7) 0.123(7) 0.058(6) 0.059(6) 0.027(6)
O3 0.083(5) 0.092(5) 0.108(6) 0.046(5) 0.012(4) 0.021(4)
C101 0.112(10) 0.081(7) 0.084(7) 0.002(6) -0.006(7) -0.016(6)
F1 0.147(7) 0.053(3) 0.180(9) 0.009(4) -0.018(6) 0.015(4)
F2 0.149(9) 0.133(8) 0.177(10) -0.045(7) -0.038(7) 0.006(6)
F3 0.120(7) 0.140(7) 0.143(7) -0.019(6) 0.064(6) -0.014(5)
S11 0.0697(14) 0.0465(11) 0.143(3) -0.0278(13) 0.0142(15) -0.0112(9)
O11 0.093(6) 0.078(5) 0.139(7) -0.037(5) 0.022(5) -0.032(4)
O12 0.067(4) 0.064(4) 0.203(10) -0.059(5) -0.004(5) -0.002(3)
O13 0.068(5) 0.074(5) 0.224(12) -0.021(6) 0.041(6) -0.007(4)
C111 0.190(19) 0.042(6) 0.23(2) 0.023(9) -0.044(17) -0.018(8)
F11 0.117(7) 0.082(5) 0.283(15) -0.020(7) -0.060(8) -0.005(5)
F12 0.185(10) 0.058(4) 0.270(15) -0.005(6) -0.050(10) 0.002(5)
F13 0.249(18) 0.29(2) 0.153(12) 0.025(13) 0.018(11) -0.079(15)
S21 0.111(3) 0.111(3) 0.198(5) -0.032(3) 0.000(3) 0.015(2)
O21 0.140(10) 0.138(10) 0.165(12) -0.018(9) 0.013(9) 0.029(8)
O22 0.37(3) 0.110(10) 0.197(16) -0.004(10) -0.099(17) 0.059(13)
O23 0.176(13) 0.105(9) 0.269(19) 0.045(11) 0.011(12) 0.001(8)
C121 0.174(5) 0.161(5) 0.254(6) -0.001(4) -0.059(4) -0.027(5)
F21 0.177(6) 0.158(6) 0.259(6) 0.000(4) -0.055(4) -0.026(5)
F22 0.179(6) 0.165(5) 0.255(7) 0.000(4) -0.057(4) -0.022(5)
F23 0.173(6) 0.163(5) 0.259(6) -0.004(4) -0.061(5) -0.026(4)
S31 0.127(3) 0.0781(19) 0.149(4) -0.001(2) -0.017(3) -0.0074(19)
O31 0.144(8) 0.096(6) 0.083(5) -0.007(5) -0.017(5) -0.034(6)
O32 0.115(7) 0.094(6) 0.129(8) -0.001(6) -0.012(6) 0.000(5)
O33 0.139(10) 0.130(10) 0.190(13) 0.037(9) -0.026(9) -0.021(8)
C131 0.148(13) 0.074(7) 0.078(7) -0.007(6) 0.005(7) -0.031(7)
F31 0.176(10) 0.095(6) 0.189(10) -0.036(6) -0.009(8) 0.027(6)
F32 0.178(9) 0.073(5) 0.155(8) -0.002(5) -0.014(7) -0.011(5)
F33 0.184(10) 0.149(9) 0.115(7) -0.005(6) -0.024(6) 0.005(7)
S41 0.1003(17) 0.0803(14) 0.1093(16) 0.0023(12) -0.0073(12) 0.0117(11)
O41 0.096(2) 0.0865(18) 0.115(2) 0.0082(17) -0.0089(17) 0.0108(15)
O42 0.1071(19) 0.0894(18) 0.118(3) 0.0087(19) -0.0074(15) 0.0055(15)
O43 0.120(3) 0.064(2) 0.124(2) -0.0005(15) -0.0240(19) 0.0161(17)
C141 0.134(2) 0.0813(17) 0.1219(18) -0.0034(14) 0.0100(14) 0.0099(16)
F41 0.141(3) 0.0847(18) 0.132(3) 0.0028(19) 0.025(2) 0.0184(17)
F42 0.132(2) 0.0768(19) 0.122(3) -0.009(2) 0.0150(16) 0.0133(17)
F43 0.136(3) 0.106(3) 0.1187(19) -0.0101(16) 0.014(2) 0.004(2)
S51 0.139(2) 0.123(2) 0.141(2) -0.0062(17) 0.0031(17) 0.0081(17)
O51 0.134(3) 0.126(3) 0.140(3) -0.006(2) 0.000(3) 0.011(2)
O52 0.141(3) 0.128(3) 0.146(3) 0.000(2) 0.008(2) 0.014(2)
O53 0.140(4) 0.127(3) 0.149(4) -0.011(3) -0.004(3) 0.011(2)
C151 0.139(2) 0.113(3) 0.135(3) -0.0142(18) 0.0034(18) 0.0098(18)
F51 0.146(3) 0.118(3) 0.141(3) -0.018(2) 0.001(2) 0.007(2)
F52 0.147(3) 0.114(3) 0.139(3) -0.014(2) 0.008(2) 0.012(2)
F53 0.141(3) 0.117(3) 0.139(3) -0.010(2) 0.006(2) 0.013(2)

loop_
_atom_type_symbol
_atom_type_description
_atom_type_scat_dispersion_real
_atom_type_scat_dispersion_imag
_atom_type_scat_source
C C 0.0181 0.0091 'International Tables Vol C Tables 4.2.6.8 and 6.1.1.4'
H H 0.0000 0.0000 'International Tables Vol C Tables 4.2.6.8 and 6.1.1.4'
F F 0.0727 0.0534 'International Tables Vol C Tables 4.2.6.8 and 6.1.1.4'
Fe Fe -1.1336 3.1974 'International Tables Vol C Tables 4.2.6.8 and 6.1.1.4'
N N 0.0311 0.0180 'International Tables Vol C Tables 4.2.6.8 and 6.1.1.4'
O O 0.0492 0.0322 'International Tables Vol C Tables 4.2.6.8 and 6.1.1.4'
S S 0.3331 0.5567 'International Tables Vol C Tables 4.2.6.8 and 6.1.1.4'

loop_
_citation_id
_citation_doi
_citation_year
1 10.26434/chemrxiv-2022-xcvxb 2022

loop_
_geom_angle_atom_site_label_1
_geom_angle_atom_site_label_2
_geom_angle_atom_site_label_3
_geom_angle
_geom_angle_site_symmetry_1
_geom_angle_site_symmetry_3
_geom_angle_publ_flag
N1 Fe1 N3A 175.6(3) . . ?
N1 Fe1 N3B 87.4(3) . . ?
N3 Fe1 N1 80.7(2) . . ?
N3 Fe1 N3A 94.9(2) . . ?
N3 Fe1 N3B 95.6(2) . . ?
N1A Fe1 N1 99.1(2) . . ?
N1A Fe1 N3 87.6(3) . . ?
N1A Fe1 N3A 80.1(2) . . ?
N1A Fe1 N3B 173.2(2) . . ?
N1B Fe1 N1 97.2(2) . . ?
N1B Fe1 N3 175.7(3) . . ?
N1B Fe1 N1A 96.4(3) . . ?
N1B Fe1 N3A 87.2(2) . . ?
N1B Fe1 N3B 80.5(3) . . ?
N3B Fe1 N3A 93.6(3) . . ?
N5 Fe2 N4 80.3(3) . . ?
N5 Fe2 N3C 88.3(3) . . ?
N5 Fe2 N1D 97.2(3) . . ?
N1C Fe2 N4 175.3(3) . . ?
N1C Fe2 N5 97.0(3) . . ?
N1C Fe2 N3C 80.9(3) . . ?
N1C Fe2 N1D 96.3(2) . . ?
N3C Fe2 N4 95.1(2) . . ?
N1D Fe2 N4 87.9(2) . . ?
N1D Fe2 N3C 174.1(3) . . ?
N3D Fe2 N4 95.7(2) . . ?
N3D Fe2 N5 175.4(3) . . ?
N3D Fe2 N1C 87.1(2) . . ?
N3D Fe2 N3C 94.4(3) . . ?
N3D Fe2 N1D 80.3(3) . . ?
N5A Fe3 N4A 80.1(3) . . ?
N5A Fe3 N4C 173.3(3) . . ?
N5A Fe3 N1E 99.3(3) . . ?
N5A Fe3 N3E 85.5(3) . . ?
N4C Fe3 N4A 93.2(3) . . ?
N5C Fe3 N4A 89.3(2) . . ?
N5C Fe3 N5A 98.7(3) . . ?
N5C Fe3 N4C 80.8(2) . . ?
N5C Fe3 N1E 95.8(2) . . ?
N5C Fe3 N3E 174.4(3) . . ?
N1E Fe3 N4A 174.9(2) . . ?
N1E Fe3 N4C 87.4(3) . . ?
N1E Fe3 N3E 79.9(2) . . ?
N3E Fe3 N4A 95.0(2) . . ?
N3E Fe3 N4C 95.4(2) . . ?
N4B Fe4 N4D 93.5(2) . . ?
N4B Fe4 N5D 173.6(3) . . ?
N4B Fe4 N5E 90.0(2) . . ?
N5B Fe4 N4B 80.4(2) . . ?
N5B Fe4 N4D 87.4(3) . . ?
N5B Fe4 N5D 98.7(2) . . ?
N5B Fe4 N4E 175.2(2) . . ?
N5B Fe4 N5E 96.1(3) . . ?
N5D Fe4 N4D 80.1(2) . . ?
N4E Fe4 N4B 95.5(2) . . ?
N4E Fe4 N4D 95.5(2) . . ?
N4E Fe4 N5D 85.6(2) . . ?
N4E Fe4 N5E 81.2(2) . . ?
N5E Fe4 N4D 175.4(2) . . ?
N5E Fe4 N5D 96.4(3) . . ?
C1 N1 Fe1 138.3(5) . . ?
C7 N1 Fe1 113.6(5) . . ?
C7 N1 C1 106.3(6) . . ?
C6 N2 C7 106.6(6) . . ?
C6 N2 C8 125.6(6) . . ?
C7 N2 C8 127.7(6) . . ?
C9 N3 Fe1 114.9(5) . . ?
C10 N3 Fe1 125.9(5) . . ?
C10 N3 C9 119.2(6) . . ?
C15 N4 Fe2 124.7(5) . . ?
C15 N4 C16 118.4(7) . . ?
C16 N4 Fe2 116.9(5) . . ?
C19 N5 Fe2 114.0(5) . . ?
C19 N5 C25 106.0(6) . . ?
C25 N5 Fe2 139.7(5) . . ?
C19 N6 C20 106.4(7) . . ?
C19 N6 C26 130.0(8) . . ?
C20 N6 C26 123.5(8) . . ?
N1 C1 C2 131.3(7) . . ?
N1 C1 C6 108.5(6) . . ?
C6 C1 C2 120.0(6) . . ?
C1 C2 H2 121.7 . . ?
C3 C2 C1 116.7(7) . . ?
C3 C2 H2 121.7 . . ?
C2 C3 H3 119.2 . . ?
C4 C3 C2 121.6(7) . . ?
C4 C3 H3 119.2 . . ?
C3 C4 H4 118.8 . . ?
C5 C4 C3 122.3(7) . . ?
C5 C4 H4 118.8 . . ?
C4 C5 H5 121.0 . . ?
C4 C5 C6 118.0(7) . . ?
C6 C5 H5 121.0 . . ?
N2 C6 C1 107.2(6) . . ?
N2 C6 C5 131.6(7) . . ?
C5 C6 C1 121.3(7) . . ?
N1 C7 N2 111.4(6) . . ?
N1 C7 C9 117.2(6) . . ?
N2 C7 C9 131.4(7) . . ?
N2 C8 H8A 109.5 . . ?
N2 C8 H8B 109.5 . . ?
N2 C8 H8C 109.5 . . ?
H8A C8 H8B 109.5 . . ?
H8A C8 H8C 109.5 . . ?
H8B C8 H8C 109.5 . . ?
N3 C9 C7 111.9(6) . . ?
N3 C9 C13 119.0(7) . . ?
C13 C9 C7 129.0(7) . . ?
N3 C10 H10 118.0 . . ?
N3 C10 C11 123.9(7) . . ?
C11 C10 H10 118.0 . . ?
C10 C11 C14 119.7(7) . . ?
C12 C11 C10 117.8(7) . . ?
C12 C11 C14 122.5(8) . . ?
C11 C12 H12 120.0 . . ?
C11 C12 C13 120.1(7) . . ?
C13 C12 H12 120.0 . . ?
C9 C13 C12 119.9(8) . . ?
C9 C13 H13 120.1 . . ?
C12 C13 H13 120.1 . . ?
C15 C14 C11 119.5(7) . . ?
C18 C14 C11 120.6(7) . . ?
C18 C14 C15 119.6(8) . . ?
N4 C15 C14 121.1(8) . . ?
N4 C15 H15 119.5 . . ?
C14 C15 H15 119.5 . . ?
N4 C16 C19 109.5(7) . . ?
C17 C16 N4 122.5(8) . . ?
C17 C16 C19 127.9(8) . . ?
C16 C17 H17 120.4 . . ?
C16 C17 C18 119.2(9) . . ?
C18 C17 H17 120.4 . . ?
C14 C18 C17 118.5(8) . . ?
C14 C18 H18 120.8 . . ?
C17 C18 H18 120.8 . . ?
N5 C19 C16 118.8(7) . . ?
N6 C19 N5 112.5(7) . . ?
N6 C19 C16 128.7(8) . . ?
C21 C20 N6 133.2(9) . . ?
C21 C20 C25 120.7(8) . . ?
C25 C20 N6 105.9(7) . . ?
C20 C21 H21 120.1 . . ?
C22 C21 C20 119.8(11) . . ?
C22 C21 H21 120.1 . . ?
C21 C22 H22 120.1 . . ?
C21 C22 C23 119.8(9) . . ?
C23 C22 H22 120.1 . . ?
C22 C23 H23 118.0 . . ?
C24 C23 C22 124.0(9) . . ?
C24 C23 H23 118.0 . . ?
C23 C24 H24 122.1 . . ?
C23 C24 C25 115.9(8) . . ?
C25 C24 H24 122.1 . . ?
N5 C25 C20 109.1(6) . . ?
N5 C25 C24 131.3(8) . . ?
C20 C25 C24 119.6(7) . . ?
N6 C26 H26A 109.5 . . ?
N6 C26 H26B 109.5 . . ?
N6 C26 H26C 109.5 . . ?
H26A C26 H26B 109.5 . . ?
H26A C26 H26C 109.5 . . ?
H26B C26 H26C 109.5 . . ?
C1A N1A Fe1 139.5(5) . . ?
C7A N1A Fe1 114.2(5) . . ?
C7A N1A C1A 105.4(6) . . ?
C6A N2A C8A 126.9(8) . . ?
C7A N2A C6A 105.5(7) . . ?
C7A N2A C8A 127.5(7) . . ?
C9A N3A Fe1 115.0(5) . . ?
C10A N3A Fe1 124.6(5) . . ?
C10A N3A C9A 120.0(6) . . ?
C15A N4A Fe3 124.8(5) . . ?
C15A N4A C16A 118.8(6) . . ?
C16A N4A Fe3 116.4(5) . . ?
C19A N5A Fe3 113.8(5) . . ?
C19A N5A C20A 105.6(6) . . ?
C20A N5A Fe3 139.1(5) . . ?
C19A N6A C25A 109.3(8) . . ?
C19A N6A C26A 128.8(9) . . ?
C25A N6A C26A 122.0(9) . . ?
N1A C1A C2A 129.2(8) . . ?
C6A C1A N1A 109.0(7) . . ?
C6A C1A C2A 121.5(8) . . ?
C1A C2A H2A 121.0 . . ?
C3A C2A C1A 118.1(8) . . ?
C3A C2A H2A 121.0 . . ?
C2A C3A H3A 120.5 . . ?
C4A C3A C2A 119.0(9) . . ?
C4A C3A H3A 120.5 . . ?
C3A C4A H4A 117.2 . . ?
C3A C4A C5A 125.6(9) . . ?
C5A C4A H4A 117.2 . . ?
C4A C5A H5A 124.9 . . ?
C6A C5A C4A 110.3(9) . . ?
C6A C5A H5A 124.9 . . ?
N2A C6A C5A 127.2(9) . . ?
C1A C6A N2A 107.5(7) . . ?
C1A C6A C5A 125.2(9) . . ?
N1A C7A N2A 112.3(7) . . ?
N1A C7A C9A 117.8(7) . . ?
N2A C7A C9A 129.9(7) . . ?
N2A C8A H8AA 109.5 . . ?
N2A C8A H8AB 109.5 . . ?
N2A C8A H8AC 109.5 . . ?
H8AA C8A H8AB 109.5 . . ?
H8AA C8A H8AC 109.5 . . ?
H8AB C8A H8AC 109.5 . . ?
N3A C9A C7A 111.9(6) . . ?
N3A C9A C13A 119.5(8) . . ?
C13A C9A C7A 128.5(8) . . ?
N3A C10A H10A 118.2 . . ?
N3A C10A C11A 123.5(7) . . ?
C11A C10A H10A 118.2 . . ?
C10A C11A C14A 120.6(7) . . ?
C12A C11A C10A 117.1(8) . . ?
C12A C11A C14A 122.3(8) . . ?
C11A C12A H12A 120.4 . . ?
C11A C12A C13A 119.2(7) . . ?
C13A C12A H12A 120.4 . . ?
C9A C13A C12A 120.4(8) . . ?
C9A C13A H13A 119.8 . . ?
C12A C13A H13A 119.8 . . ?
C15A C14A C11A 121.1(8) . . ?
C15A C14A C18A 116.2(8) . . ?
C18A C14A C11A 122.6(7) . . ?
N4A C15A C14A 122.7(8) . . ?
N4A C15A H15A 118.6 . . ?
C14A C15A H15A 118.6 . . ?
N4A C16A C17A 120.9(8) . . ?
N4A C16A C19A 110.7(7) . . ?
C17A C16A C19A 128.3(8) . . ?
C16A C17A H17A 120.3 . . ?
C18A C17A C16A 119.3(9) . . ?
C18A C17A H17A 120.3 . . ?
C14A C18A H18A 119.3 . . ?
C17A C18A C14A 121.5(7) . . ?
C17A C18A H18A 119.3 . . ?
N5A C19A N6A 111.7(7) . . ?
N5A C19A C16A 118.2(7) . . ?
N6A C19A C16A 130.1(8) . . ?
N5A C20A C21A 131.6(8) . . ?
N5A C20A C25A 109.2(7) . . ?
C21A C20A C25A 119.1(8) . . ?
C20A C21A H21A 120.5 . . ?
C22A C21A C20A 118.9(8) . . ?
C22A C21A H21A 120.5 . . ?
C21A C22A H22A 118.9 . . ?
C21A C22A C23A 122.3(9) . . ?
C23A C22A H22A 118.9 . . ?
C22A C23A H23A 119.4 . . ?
C24A C23A C22A 121.2(9) . . ?
C24A C23A H23A 119.4 . . ?
C23A C24A H24A 121.6 . . ?
C23A C24A C25A 116.9(9) . . ?
C25A C24A H24A 121.6 . . ?
N6A C25A C20A 104.0(8) . . ?
N6A C25A C24A 134.5(9) . . ?
C24A C25A C20A 121.5(8) . . ?
N6A C26A H26D 109.5 . . ?
N6A C26A H26E 109.5 . . ?
N6A C26A H26F 109.5 . . ?
H26D C26A H26E 109.5 . . ?
H26D C26A H26F 109.5 . . ?
H26E C26A H26F 109.5 . . ?
C1B N1B Fe1 137.1(6) . . ?
C7B N1B Fe1 113.8(5) . . ?
C7B N1B C1B 106.6(7) . . ?
C6B N2B C8B 126.3(7) . . ?
C7B N2B C6B 105.1(8) . . ?
C7B N2B C8B 128.6(8) . . ?
C9B N3B Fe1 114.7(5) . . ?
C10B N3B Fe1 126.2(5) . . ?
C10B N3B C9B 118.9(7) . . ?
C15B N4B Fe4 126.1(5) . . ?
C15B N4B C16B 117.4(6) . . ?
C16B N4B Fe4 116.5(4) . . ?
C19B N5B Fe4 114.7(4) . . ?
C19B N5B C20B 106.9(6) . . ?
C20B N5B Fe4 138.2(5) . . ?
C19B N6B C25B 106.5(6) . . ?
C19B N6B C26B 130.6(7) . . ?
C25B N6B C26B 122.6(6) . . ?
N1B C1B C2B 132.8(9) . . ?
C6B C1B N1B 108.8(7) . . ?
C6B C1B C2B 118.4(7) . . ?
C1B C2B H2B 120.8 . . ?
C3B C2B C1B 118.3(10) . . ?
C3B C2B H2B 120.8 . . ?
C2B C3B H3B 118.4 . . ?
C2B C3B C4B 123.3(10) . . ?
C4B C3B H3B 118.4 . . ?
C3B C4B H4B 120.4 . . ?
C3B C4B C5B 119.2(9) . . ?
C5B C4B H4B 120.4 . . ?
C4B C5B H5B 121.0 . . ?
C6B C5B C4B 118.0(10) . . ?
C6B C5B H5B 121.0 . . ?
C1B C6B N2B 106.6(7) . . ?
C5B C6B N2B 130.6(9) . . ?
C5B C6B C1B 122.6(9) . . ?
N1B C7B N2B 112.9(7) . . ?
N1B C7B C9B 118.6(7) . . ?
N2B C7B C9B 128.4(9) . . ?
N2B C8B H8BA 109.5 . . ?
N2B C8B H8BB 109.5 . . ?
N2B C8B H8BC 109.5 . . ?
H8BA C8B H8BB 109.5 . . ?
H8BA C8B H8BC 109.5 . . ?
H8BB C8B H8BC 109.5 . . ?
N3B C9B C7B 109.6(7) . . ?
N3B C9B C13B 121.2(7) . . ?
C13B C9B C7B 129.2(7) . . ?
N3B C10B H10B 118.2 . . ?
N3B C10B C11B 123.5(7) . . ?
C11B C10B H10B 118.2 . . ?
C10B C11B C14B 121.5(7) . . ?
C12B C11B C10B 115.0(7) . . ?
C12B C11B C14B 123.5(7) . . ?
C11B C12B H12B 118.6 . . ?
C13B C12B C11B 122.7(8) . . ?
C13B C12B H12B 118.6 . . ?
C9B C13B H13B 120.9 . . ?
C12B C13B C9B 118.2(8) . . ?
C12B C13B H13B 120.9 . . ?
C15B C14B C11B 121.0(6) . . ?
C15B C14B C18B 118.6(6) . . ?
C18B C14B C11B 120.4(6) . . ?
N4B C15B H15B 118.4 . . ?
C14B C15B N4B 123.2(6) . . ?
C14B C15B H15B 118.4 . . ?
N4B C16B C19B 109.3(6) . . ?
C17B C16B N4B 121.8(6) . . ?
C17B C16B C19B 128.9(7) . . ?
C16B C17B H17B 119.7 . . ?
C16B C17B C18B 120.7(7) . . ?
C18B C17B H17B 119.7 . . ?
C14B C18B H18B 120.9 . . ?
C17B C18B C14B 118.2(7) . . ?
C17B C18B H18B 120.9 . . ?
N5B C19B N6B 112.8(6) . . ?
N5B C19B C16B 118.3(6) . . ?
N6B C19B C16B 128.6(7) . . ?
N5B C20B C25B 108.2(6) . . ?
C21B C20B N5B 131.2(7) . . ?
C21B C20B C25B 120.6(7) . . ?
C20B C21B H21B 121.1 . . ?
C20B C21B C22B 117.9(9) . . ?
C22B C21B H21B 121.1 . . ?
C21B C22B H22B 120.1 . . ?
C23B C22B C21B 119.8(10) . . ?
C23B C22B H22B 120.1 . . ?
C22B C23B H23B 118.7 . . ?
C22B C23B C24B 122.6(10) . . ?
C24B C23B H23B 118.7 . . ?
C23B C24B H24B 121.7 . . ?
C25B C24B C23B 116.6(10) . . ?
C25B C24B H24B 121.7 . . ?
N6B C25B C20B 105.6(6) . . ?
C24B C25B N6B 131.9(8) . . ?
C24B C25B C20B 122.3(8) . . ?
N6B C26B H26G 109.5 . . ?
N6B C26B H26H 109.5 . . ?
N6B C26B H26I 109.5 . . ?
H26G C26B H26H 109.5 . . ?
H26G C26B H26I 109.5 . . ?
H26H C26B H26I 109.5 . . ?
C19C N1C Fe2 113.6(5) . . ?
C19C N1C C20C 105.7(6) . . ?
C20C N1C Fe2 139.1(5) . . ?
C19C N2C C25C 106.9(7) . . ?
C19C N2C C26C 129.0(7) . . ?
C25C N2C C26C 124.1(7) . . ?
C15C N3C Fe2 126.7(5) . . ?
C15C N3C C16C 118.3(7) . . ?
C16C N3C Fe2 115.0(5) . . ?
C9C N4C Fe3 116.5(5) . . ?
C10C N4C Fe3 125.8(5) . . ?
C10C N4C C9C 117.6(7) . . ?
C1C N5C Fe3 140.8(6) . . ?
C7C N5C Fe3 114.8(4) . . ?
C7C N5C C1C 104.4(6) . . ?
C6C N6C C8C 124.1(6) . . ?
C7C N6C C6C 105.7(7) . . ?
C7C N6C C8C 130.2(7) . . ?
N5C C1C C2C 130.4(8) . . ?
N5C C1C C6C 111.3(8) . . ?
C6C C1C C2C 118.3(7) . . ?
C1C C2C H2C 122.0 . . ?
C3C C2C C1C 116.0(9) . . ?
C3C C2C H2C 122.0 . . ?
C2C C3C H3C 118.2 . . ?
C4C C3C C2C 123.6(9) . . ?
C4C C3C H3C 118.2 . . ?
C3C C4C H4C 119.5 . . ?
C5C C4C C3C 120.9(8) . . ?
C5C C4C H4C 119.5 . . ?
C4C C5C H5C 121.3 . . ?
C6C C5C C4C 117.4(9) . . ?
C6C C5C H5C 121.3 . . ?
C1C C6C N6C 104.5(6) . . ?
C5C C6C N6C 131.7(9) . . ?
C5C C6C C1C 123.8(9) . . ?
N5C C7C N6C 114.1(6) . . ?
N5C C7C C9C 116.5(6) . . ?
N6C C7C C9C 129.1(8) . . ?
N6C C8C H8CA 109.5 . . ?
N6C C8C H8CB 109.5 . . ?
N6C C8C H8CC 109.5 . . ?
H8CA C8C H8CB 109.5 . . ?
H8CA C8C H8CC 109.5 . . ?
H8CB C8C H8CC 109.5 . . ?
N4C C9C C7C 110.2(7) . . ?
N4C C9C C13C 121.5(7) . . ?
C13C C9C C7C 128.4(7) . . ?
N4C C10C H10C 118.6 . . ?
N4C C10C C11C 122.8(7) . . ?
C11C C10C H10C 118.6 . . ?
C10C C11C C12C 118.1(7) . . ?
C10C C11C C14C 118.3(7) . . ?
C12C C11C C14C 123.4(7) . . ?
C11C C12C H12C 119.7 . . ?
C13C C12C C11C 120.6(8) . . ?
C13C C12C H12C 119.7 . . ?
C9C C13C H13C 120.5 . . ?
C12C C13C C9C 119.0(7) . . ?
C12C C13C H13C 120.5 . . ?
C15C C14C C11C 122.2(7) . . ?
C15C C14C C18C 117.0(8) . . ?
C18C C14C C11C 120.7(7) . . ?
N3C C15C C14C 123.7(8) . . ?
N3C C15C H15C 118.2 . . ?
C14C C15C H15C 118.2 . . ?
N3C C16C C17C 122.6(7) . . ?
N3C C16C C19C 111.5(7) . . ?
C17C C16C C19C 125.9(7) . . ?
C16C C17C H17C 121.8 . . ?
C18C C17C C16C 116.5(8) . . ?
C18C C17C H17C 121.8 . . ?
C14C C18C C17C 121.5(8) . . ?
C14C C18C H18C 119.2 . . ?
C17C C18C H18C 119.2 . . ?
N1C C19C N2C 113.5(7) . . ?
N1C C19C C16C 117.4(7) . . ?
N2C C19C C16C 129.1(7) . . ?
N1C C20C C21C 130.5(7) . . ?
N1C C20C C25C 108.2(6) . . ?
C21C C20C C25C 121.3(6) . . ?
C20C C21C H21C 122.1 . . ?
C20C C21C C22C 115.8(7) . . ?
C22C C21C H21C 122.1 . . ?
C21C C22C H22C 118.4 . . ?
C21C C22C C23C 123.3(8) . . ?
C23C C22C H22C 118.4 . . ?
C22C C23C H23C 120.3 . . ?
C24C C23C C22C 119.4(8) . . ?
C24C C23C H23C 120.3 . . ?
C23C C24C H24C 121.1 . . ?
C23C C24C C25C 117.9(8) . . ?
C25C C24C H24C 121.1 . . ?
N2C C25C C20C 105.7(7) . . ?
N2C C25C C24C 132.0(8) . . ?
C24C C25C C20C 122.3(8) . . ?
N2C C26C H26J 109.5 . . ?
N2C C26C H26K 109.5 . . ?
N2C C26C H26L 109.5 . . ?
H26J C26C H26K 109.5 . . ?
H26J C26C H26L 109.5 . . ?
H26K C26C H26L 109.5 . . ?
C1D N1D Fe2 137.1(5) . . ?
C1D N1D C7D 107.2(6) . . ?
C7D N1D Fe2 114.0(5) . . ?
C6D N2D C8D 124.5(7) . . ?
C7D N2D C6D 108.6(7) . . ?
C7D N2D C8D 126.9(7) . . ?
C9D N3D Fe2 116.2(5) . . ?
C10D N3D Fe2 127.1(5) . . ?
C10D N3D C9D 116.6(6) . . ?
C15D N4D Fe4 125.1(5) . . ?
C15D N4D C16D 119.1(7) . . ?
C16D N4D Fe4 115.6(5) . . ?
C19D N5D Fe4 114.2(5) . . ?
C19D N5D C20D 107.8(6) . . ?
C20D N5D Fe4 136.9(5) . . ?
C19D N6D C26D 125.5(7) . . ?
C25D N6D C19D 110.6(7) . . ?
C25D N6D C26D 123.7(7) . . ?
N1D C1D C2D 131.6(7) . . ?
N1D C1D C6D 109.0(7) . . ?
C6D C1D C2D 118.7(8) . . ?
C1D C2D H2D 121.0 . . ?
C3D C2D C1D 118.0(9) . . ?
C3D C2D H2D 121.0 . . ?
C2D C3D H3D 118.2 . . ?
C4D C3D C2D 123.7(9) . . ?
C4D C3D H3D 118.2 . . ?
C3D C4D H4D 120.1 . . ?
C3D C4D C5D 119.7(8) . . ?
C5D C4D H4D 120.1 . . ?
C4D C5D H5D 121.2 . . ?
C4D C5D C6D 117.6(9) . . ?
C6D C5D H5D 121.2 . . ?
N2D C6D C1D 105.4(7) . . ?
N2D C6D C5D 132.5(9) . . ?
C1D C6D C5D 122.1(9) . . ?
N1D C7D C9D 118.0(7) . . ?
N2D C7D N1D 109.8(7) . . ?
N2D C7D C9D 132.2(7) . . ?
N2D C8D H8DA 109.5 . . ?
N2D C8D H8DB 109.5 . . ?
N2D C8D H8DC 109.5 . . ?
H8DA C8D H8DB 109.5 . . ?
H8DA C8D H8DC 109.5 . . ?
H8DB C8D H8DC 109.5 . . ?
N3D C9D C7D 110.2(6) . . ?
C13D C9D N3D 120.4(7) . . ?
C13D C9D C7D 129.4(8) . . ?
N3D C10D H10D 117.8 . . ?
N3D C10D C11D 124.3(7) . . ?
C11D C10D H10D 117.8 . . ?
C10D C11D C14D 120.5(7) . . ?
C12D C11D C10D 118.3(8) . . ?
C12D C11D C14D 121.1(8) . . ?
C11D C12D H12D 120.0 . . ?
C11D C12D C13D 119.9(8) . . ?
C13D C12D H12D 120.0 . . ?
C9D C13D C12D 120.2(8) . . ?
C9D C13D H13D 119.9 . . ?
C12D C13D H13D 119.9 . . ?
C15D C14D C11D 121.6(6) . . ?
C15D C14D C18D 116.6(7) . . ?
C18D C14D C11D 121.7(7) . . ?
N4D C15D C14D 123.7(7) . . ?
N4D C15D H15D 118.1 . . ?
C14D C15D H15D 118.1 . . ?
N4D C16D C19D 111.4(7) . . ?
C17D C16D N4D 121.5(7) . . ?
C17D C16D C19D 127.1(7) . . ?
C16D C17D H17D 119.8 . . ?
C16D C17D C18D 120.4(8) . . ?
C18D C17D H17D 119.8 . . ?
C14D C18D H18D 120.9 . . ?
C17D C18D C14D 118.2(8) . . ?
C17D C18D H18D 120.9 . . ?
N5D C19D N6D 109.5(7) . . ?
N5D C19D C16D 118.3(6) . . ?
N6D C19D C16D 132.1(7) . . ?
N5D C20D C25D 107.7(7) . . ?
C21D C20D N5D 133.3(8) . . ?
C21D C20D C25D 119.0(7) . . ?
C20D C21D H21D 119.3 . . ?
C20D C21D C22D 121.5(9) . . ?
C22D C21D H21D 119.3 . . ?
C21D C22D H22D 120.5 . . ?
C21D C22D C23D 119.0(9) . . ?
C23D C22D H22D 120.5 . . ?
C22D C23D H23D 120.7 . . ?
C24D C23D C22D 118.7(9) . . ?
C24D C23D H23D 120.7 . . ?
C23D C24D H24D 119.7 . . ?
C25D C24D C23D 120.6(9) . . ?
C25D C24D H24D 119.7 . . ?
N6D C25D C20D 104.3(7) . . ?
N6D C25D C24D 134.5(9) . . ?
C24D C25D C20D 121.1(8) . . ?
N6D C26D H26M 109.5 . . ?
N6D C26D H26N 109.5 . . ?
N6D C26D H26O 109.5 . . ?
H26M C26D H26N 109.5 . . ?
H26M C26D H26O 109.5 . . ?
H26N C26D H26O 109.5 . . ?
C19E N1E Fe3 115.2(5) . . ?
C19E N1E C20E 104.4(6) . . ?
C20E N1E Fe3 140.1(5) . . ?
C19E N2E C25E 105.5(6) . . ?
C19E N2E C26E 127.9(7) . . ?
C25E N2E C26E 126.6(7) . . ?
C15E N3E Fe3 125.4(4) . . ?
C15E N3E C16E 117.6(6) . . ?
C16E N3E Fe3 116.9(4) . . ?
C9E N4E Fe4 117.2(4) . . ?
C10E N4E Fe4 124.6(5) . . ?
C10E N4E C9E 118.2(6) . . ?
C1E N5E Fe4 138.9(5) . . ?
C7E N5E Fe4 112.6(5) . . ?
C7E N5E C1E 108.5(6) . . ?
C6E N6E C8E 127.1(8) . . ?
C7E N6E C6E 106.7(8) . . ?
C7E N6E C8E 126.2(7) . . ?
N5E C1E C2E 132.3(8) . . ?
N5E C1E C6E 109.3(7) . . ?
C2E C1E C6E 118.4(8) . . ?
C1E C2E H2E 119.6 . . ?
C1E C2E C3E 120.8(9) . . ?
C3E C2E H2E 119.6 . . ?
C2E C3E H3E 121.3 . . ?
C2E C3E C4E 117.5(9) . . ?
C4E C3E H3E 121.3 . . ?
C3E C4E H4E 118.2 . . ?
C5E C4E C3E 123.5(10) . . ?
C5E C4E H4E 118.2 . . ?
C4E C5E H5E 121.7 . . ?
C6E C5E C4E 116.6(11) . . ?
C6E C5E H5E 121.7 . . ?
N6E C6E C1E 104.3(8) . . ?
C5E C6E N6E 132.6(10) . . ?
C5E C6E C1E 123.1(9) . . ?
N5E C7E N6E 111.1(6) . . ?
N5E C7E C9E 120.3(6) . . ?
N6E C7E C9E 128.3(7) . . ?
N6E C8E H8EA 109.5 . . ?
N6E C8E H8EB 109.5 . . ?
N6E C8E H8EC 109.5 . . ?
H8EA C8E H8EB 109.5 . . ?
H8EA C8E H8EC 109.5 . . ?
H8EB C8E H8EC 109.5 . . ?
N4E C9E C7E 108.4(6) . . ?
C13E C9E N4E 121.0(6) . . ?
C13E C9E C7E 130.6(7) . . ?
N4E C10E H10E 119.0 . . ?
N4E C10E C11E 122.0(6) . . ?
C11E C10E H10E 119.0 . . ?
C10E C11E C14E 118.4(6) . . ?
C12E C11E C10E 119.0(6) . . ?
C12E C11E C14E 122.5(6) . . ?
C11E C12E H12E 121.0 . . ?
C13E C12E C11E 118.1(6) . . ?
C13E C12E H12E 121.0 . . ?
C9E C13E H13E 119.2 . . ?
C12E C13E C9E 121.6(7) . . ?
C12E C13E H13E 119.2 . . ?
C15E C14E C11E 120.6(6) . . ?
C18E C14E C11E 123.3(7) . . ?
C18E C14E C15E 116.0(7) . . ?
N3E C15E C14E 124.1(6) . . ?
N3E C15E H15E 117.9 . . ?
C14E C15E H15E 117.9 . . ?
N3E C16E C17E 121.2(6) . . ?
N3E C16E C19E 110.9(6) . . ?
C17E C16E C19E 127.9(7) . . ?
C16E C17E H17E 120.5 . . ?
C18E C17E C16E 119.0(7) . . ?
C18E C17E H17E 120.5 . . ?
C14E C18E H18E 119.2 . . ?
C17E C18E C14E 121.6(7) . . ?
C17E C18E H18E 119.2 . . ?
N1E C19E N2E 113.2(6) . . ?
N1E C19E C16E 116.5(6) . . ?
N2E C19E C16E 130.2(7) . . ?
N1E C20E C21E 129.2(7) . . ?
C25E C20E N1E 110.7(7) . . ?
C25E C20E C21E 120.0(7) . . ?
C20E C21E H21E 122.3 . . ?
C22E C21E C20E 115.4(8) . . ?
C22E C21E H21E 122.3 . . ?
C21E C22E H22E 119.2 . . ?
C23E C22E C21E 121.6(9) . . ?
C23E C22E H22E 119.2 . . ?
C22E C23E H23E 117.8 . . ?
C24E C23E C22E 124.5(7) . . ?
C24E C23E H23E 117.8 . . ?
C23E C24E H24E 122.1 . . ?
C23E C24E C25E 115.9(8) . . ?
C25E C24E H24E 122.1 . . ?
N2E C25E C24E 131.2(8) . . ?
C20E C25E N2E 106.2(6) . . ?
C20E C25E C24E 122.6(8) . . ?
N2E C26E H26P 109.5 . . ?
N2E C26E H26Q 109.5 . . ?
N2E C26E H26R 109.5 . . ?
H26P C26E H26Q 109.5 . . ?
H26P C26E H26R 109.5 . . ?
H26Q C26E H26R 109.5 . . ?
O1 S1 O2 117.6(7) . . ?
O1 S1 C101 103.5(6) . . ?
O2 S1 C101 99.7(6) . . ?
O3 S1 O1 115.2(6) . . ?
O3 S1 O2 113.2(5) . . ?
O3 S1 C101 104.7(6) . . ?
F1 C101 S1 112.4(10) . . ?
F1 C101 F2 109.9(11) . . ?
F1 C101 F3 105.0(13) . . ?
F2 C101 S1 112.3(11) . . ?
F2 C101 F3 103.6(12) . . ?
F3 C101 S1 113.0(9) . . ?
O11 S11 C111 102.1(7) . . ?
O12 S11 O11 115.4(5) . . ?
O12 S11 C111 104.7(9) . . ?
O13 S11 O11 115.4(6) . . ?
O13 S11 O12 114.2(6) . . ?
O13 S11 C111 102.6(11) . . ?
F11 C111 S11 110.6(12) . . ?
F12 C111 S11 114.2(18) . . ?
F12 C111 F11 105.3(17) . . ?
F13 C111 S11 117.5(19) . . ?
F13 C111 F11 104(2) . . ?
F13 C111 F12 104.0(17) . . ?
O21 S21 O22 123.1(13) . . ?
O21 S21 O23 115.7(9) . . ?
O21 S21 C121 103.7(17) . . ?
O22 S21 O23 107.4(11) . . ?
O22 S21 C121 104.7(16) . . ?
C121 S21 O23 98.5(14) . . ?
S21 C121 F22 120(2) . . ?
F21 C121 S21 119(3) . . ?
F21 C121 F22 88(2) . . ?
F23 C121 S21 137(3) . . ?
F23 C121 F21 91(2) . . ?
F23 C121 F22 87(2) . . ?
O31 S31 C131 103.7(6) . . ?
O32 S31 O31 115.6(7) . . ?
O32 S31 O33 119.3(8) . . ?
O32 S31 C131 101.7(6) . . ?
O33 S31 O31 110.0(8) . . ?
O33 S31 C131 104.1(8) . . ?
F31 C131 S31 113.3(10) . . ?
F31 C131 F32 105.9(12) . . ?
F31 C131 F33 110.9(14) . . ?
F32 C131 S31 112.6(11) . . ?
F33 C131 S31 110.9(11) . . ?
F33 C131 F32 102.7(11) . . ?
O41 S41 O42 118.6(6) . . ?
O41 S41 O43 116.2(6) . . ?
O41 S41 C141 99.1(7) . . ?
O42 S41 C141 99.5(7) . . ?
O43 S41 O42 112.5(6) . . ?
O43 S41 C141 107.7(8) . . ?
F41 C141 S41 111.2(12) . . ?
F41 C141 F42 104.3(13) . . ?
F41 C141 F43 113.0(13) . . ?
F42 C141 S41 108.4(10) . . ?
F43 C141 S41 110.2(12) . . ?
F43 C141 F42 109.5(14) . . ?
O51 S51 C151 106.1(8) . . ?
O52 S51 O51 102.5(8) . . ?
O52 S51 O53 106.8(9) . . ?
O52 S51 C151 104.2(8) . . ?
O53 S51 O51 127.5(8) . . ?
O53 S51 C151 107.6(8) . . ?
F51 C151 S51 108.3(12) . . ?
F51 C151 F52 125.6(16) . . ?
F51 C151 F53 104.2(14) . . ?
F52 C151 S51 108.8(13) . . ?
F52 C151 F53 102.1(13) . . ?
F53 C151 S51 106.1(12) . . ?

loop_
_geom_bond_atom_site_label_1
_geom_bond_atom_site_label_2
_geom_bond_distance
_geom_bond_site_symmetry_2
_geom_bond_publ_flag
Fe1 N1 1.977(6) . ?
Fe1 N3 1.976(6) . ?
Fe1 N1A 1.975(6) . ?
Fe1 N3A 2.028(6) . ?
Fe1 N1B 1.960(6) . ?
Fe1 N3B 1.987(7) . ?
Fe2 N4 1.995(6) . ?
Fe2 N5 1.981(7) . ?
Fe2 N1C 1.975(6) . ?
Fe2 N3C 1.995(7) . ?
Fe2 N1D 1.982(7) . ?
Fe2 N3D 1.971(6) . ?
Fe3 N4A 1.996(6) . ?
Fe3 N5A 1.973(6) . ?
Fe3 N4C 1.980(7) . ?
Fe3 N5C 1.960(6) . ?
Fe3 N1E 1.975(6) . ?
Fe3 N3E 1.978(6) . ?
Fe4 N4B 1.979(6) . ?
Fe4 N5B 1.958(6) . ?
Fe4 N4D 2.006(6) . ?
Fe4 N5D 1.985(6) . ?
Fe4 N4E 1.970(6) . ?
Fe4 N5E 1.980(6) . ?
N1 C1 1.375(9) . ?
N1 C7 1.328(9) . ?
N2 C6 1.352(9) . ?
N2 C7 1.388(9) . ?
N2 C8 1.457(9) . ?
N3 C9 1.380(9) . ?
N3 C10 1.335(8) . ?
N4 C15 1.364(9) . ?
N4 C16 1.393(10) . ?
N5 C19 1.345(10) . ?
N5 C25 1.375(9) . ?
N6 C19 1.344(11) . ?
N6 C20 1.408(11) . ?
N6 C26 1.435(13) . ?
C1 C2 1.415(10) . ?
C1 C6 1.407(10) . ?
C2 H2 0.9500 . ?
C2 C3 1.412(10) . ?
C3 H3 0.9500 . ?
C3 C4 1.366(11) . ?
C4 H4 0.9500 . ?
C4 C5 1.369(11) . ?
C5 H5 0.9500 . ?
C5 C6 1.391(10) . ?
C7 C9 1.433(10) . ?
C8 H8A 0.9800 . ?
C8 H8B 0.9800 . ?
C8 H8C 0.9800 . ?
C9 C13 1.395(11) . ?
C10 H10 0.9500 . ?
C10 C11 1.380(11) . ?
C11 C12 1.362(12) . ?
C11 C14 1.481(11) . ?
C12 H12 0.9500 . ?
C12 C13 1.400(12) . ?
C13 H13 0.9500 . ?
C14 C15 1.410(11) . ?
C14 C18 1.379(13) . ?
C15 H15 0.9500 . ?
C16 C17 1.346(11) . ?
C16 C19 1.449(10) . ?
C17 H17 0.9500 . ?
C17 C18 1.438(12) . ?
C18 H18 0.9500 . ?
C20 C21 1.396(12) . ?
C20 C25 1.398(12) . ?
C21 H21 0.9500 . ?
C21 C22 1.304(15) . ?
C22 H22 0.9500 . ?
C22 C23 1.405(15) . ?
C23 H23 0.9500 . ?
C23 C24 1.352(12) . ?
C24 H24 0.9500 . ?
C24 C25 1.413(9) . ?
C26 H26A 0.9800 . ?
C26 H26B 0.9800 . ?
C26 H26C 0.9800 . ?
N1A C1A 1.377(10) . ?
N1A C7A 1.331(9) . ?
N2A C6A 1.386(11) . ?
N2A C7A 1.341(11) . ?
N2A C8A 1.495(11) . ?
N3A C9A 1.357(10) . ?
N3A C10A 1.333(10) . ?
N4A C15A 1.346(10) . ?
N4A C16A 1.349(11) . ?
N5A C19A 1.328(10) . ?
N5A C20A 1.386(10) . ?
N6A C19A 1.353(12) . ?
N6A C25A 1.365(13) . ?
N6A C26A 1.452(13) . ?
C1A C2A 1.398(11) . ?
C1A C6A 1.354(12) . ?
C2A H2A 0.9500 . ?
C2A C3A 1.389(12) . ?
C3A H3A 0.9500 . ?
C3A C4A 1.389(16) . ?
C4A H4A 0.9500 . ?
C4A C5A 1.448(16) . ?
C5A H5A 0.9500 . ?
C5A C6A 1.423(12) . ?
C7A C9A 1.444(12) . ?
C8A H8AA 0.9800 . ?
C8A H8AB 0.9800 . ?
C8A H8AC 0.9800 . ?
C9A C13A 1.377(11) . ?
C10A H10A 0.9500 . ?
C10A C11A 1.398(11) . ?
C11A C12A 1.378(12) . ?
C11A C14A 1.464(13) . ?
C12A H12A 0.9500 . ?
C12A C13A 1.413(15) . ?
C13A H13A 0.9500 . ?
C14A C15A 1.393(10) . ?
C14A C18A 1.423(13) . ?
C15A H15A 0.9500 . ?
C16A C17A 1.416(12) . ?
C16A C19A 1.448(12) . ?
C17A H17A 0.9500 . ?
C17A C18A 1.315(14) . ?
C18A H18A 0.9500 . ?
C20A C21A 1.409(11) . ?
C20A C25A 1.431(13) . ?
C21A H21A 0.9500 . ?
C21A C22A 1.306(13) . ?
C22A H22A 0.9500 . ?
C22A C23A 1.447(15) . ?
C23A H23A 0.9500 . ?
C23A C24A 1.357(14) . ?
C24A H24A 0.9500 . ?
C24A C25A 1.400(14) . ?
C26A H26D 0.9800 . ?
C26A H26E 0.9800 . ?
C26A H26F 0.9800 . ?
N1B C1B 1.394(8) . ?
N1B C7B 1.282(11) . ?
N2B C6B 1.391(11) . ?
N2B C7B 1.388(9) . ?
N2B C8B 1.438(13) . ?
N3B C9B 1.379(10) . ?
N3B C10B 1.332(8) . ?
N4B C15B 1.363(9) . ?
N4B C16B 1.378(9) . ?
N5B C19B 1.310(10) . ?
N5B C20B 1.378(9) . ?
N6B C19B 1.356(9) . ?
N6B C25B 1.392(10) . ?
N6B C26B 1.461(10) . ?
C1B C2B 1.392(13) . ?
C1B C6B 1.380(14) . ?
C2B H2B 0.9500 . ?
C2B C3B 1.370(11) . ?
C3B H3B 0.9500 . ?
C3B C4B 1.356(17) . ?
C4B H4B 0.9500 . ?
C4B C5B 1.390(16) . ?
C5B H5B 0.9500 . ?
C5B C6B 1.378(11) . ?
C7B C9B 1.468(10) . ?
C8B H8BA 0.9800 . ?
C8B H8BB 0.9800 . ?
C8B H8BC 0.9800 . ?
C9B C13B 1.389(12) . ?
C10B H10B 0.9500 . ?
C10B C11B 1.428(11) . ?
C11B C12B 1.386(12) . ?
C11B C14B 1.465(9) . ?
C12B H12B 0.9500 . ?
C12B C13B 1.380(11) . ?
C13B H13B 0.9500 . ?
C14B C15B 1.364(10) . ?
C14B C18B 1.415(9) . ?
C15B H15B 0.9500 . ?
C16B C17B 1.357(10) . ?
C16B C19B 1.460(9) . ?
C17B H17B 0.9500 . ?
C17B C18B 1.383(10) . ?
C18B H18B 0.9500 . ?
C20B C21B 1.373(12) . ?
C20B C25B 1.416(11) . ?
C21B H21B 0.9500 . ?
C21B C22B 1.451(12) . ?
C22B H22B 0.9500 . ?
C22B C23B 1.383(17) . ?
C23B H23B 0.9500 . ?
C23B C24B 1.402(15) . ?
C24B H24B 0.9500 . ?
C24B C25B 1.396(11) . ?
C26B H26G 0.9800 . ?
C26B H26H 0.9800 . ?
C26B H26I 0.9800 . ?
N1C C19C 1.312(10) . ?
N1C C20C 1.378(9) . ?
N2C C19C 1.343(10) . ?
N2C C25C 1.370(10) . ?
N2C C26C 1.496(12) . ?
N3C C15C 1.341(10) . ?
N3C C16C 1.356(10) . ?
N4C C9C 1.373(9) . ?
N4C C10C 1.364(9) . ?
N5C C1C 1.364(8) . ?
N5C C7C 1.343(11) . ?
N6C C6C 1.417(11) . ?
N6C C7C 1.354(9) . ?
N6C C8C 1.438(11) . ?
C1C C2C 1.429(13) . ?
C1C C6C 1.410(12) . ?
C2C H2C 0.9500 . ?
C2C C3C 1.381(10) . ?
C3C H3C 0.9500 . ?
C3C C4C 1.370(15) . ?
C4C H4C 0.9500 . ?
C4C C5C 1.376(15) . ?
C5C H5C 0.9500 . ?
C5C C6C 1.350(11) . ?
C7C C9C 1.479(9) . ?
C8C H8CA 0.9800 . ?
C8C H8CB 0.9800 . ?
C8C H8CC 0.9800 . ?
C9C C13C 1.382(11) . ?
C10C H10C 0.9500 . ?
C10C C11C 1.381(11) . ?
C11C C12C 1.379(11) . ?
C11C C14C 1.463(11) . ?
C12C H12C 0.9500 . ?
C12C C13C 1.377(11) . ?
C13C H13C 0.9500 . ?
C14C C15C 1.376(11) . ?
C14C C18C 1.388(12) . ?
C15C H15C 0.9500 . ?
C16C C17C 1.396(12) . ?
C16C C19C 1.471(10) . ?
C17C H17C 0.9500 . ?
C17C C18C 1.399(11) . ?
C18C H18C 0.9500 . ?
C20C C21C 1.383(10) . ?
C20C C25C 1.419(11) . ?
C21C H21C 0.9500 . ?
C21C C22C 1.407(10) . ?
C22C H22C 0.9500 . ?
C22C C23C 1.430(13) . ?
C23C H23C 0.9500 . ?
C23C C24C 1.381(13) . ?
C24C H24C 0.9500 . ?
C24C C25C 1.389(11) . ?
C26C H26J 0.9800 . ?
C26C H26K 0.9800 . ?
C26C H26L 0.9800 . ?
N1D C1D 1.343(10) . ?
N1D C7D 1.347(10) . ?
N2D C6D 1.366(11) . ?
N2D C7D 1.337(9) . ?
N2D C8D 1.469(10) . ?
N3D C9D 1.419(10) . ?
N3D C10D 1.366(9) . ?
N4D C15D 1.315(10) . ?
N4D C16D 1.360(9) . ?
N5D C19D 1.315(10) . ?
N5D C20D 1.375(10) . ?
N6D C19D 1.350(10) . ?
N6D C25D 1.341(12) . ?
N6D C26D 1.539(12) . ?
C1D C2D 1.405(12) . ?
C1D C6D 1.395(12) . ?
C2D H2D 0.9500 . ?
C2D C3D 1.370(13) . ?
C3D H3D 0.9500 . ?
C3D C4D 1.371(14) . ?
C4D H4D 0.9500 . ?
C4D C5D 1.388(14) . ?
C5D H5D 0.9500 . ?
C5D C6D 1.406(13) . ?
C7D C9D 1.418(10) . ?
C8D H8DA 0.9800 . ?
C8D H8DB 0.9800 . ?
C8D H8DC 0.9800 . ?
C9D C13D 1.368(12) . ?
C10D H10D 0.9500 . ?
C10D C11D 1.373(10) . ?
C11D C12D 1.372(12) . ?
C11D C14D 1.467(11) . ?
C12D H12D 0.9500 . ?
C12D C13D 1.407(12) . ?
C13D H13D 0.9500 . ?
C14D C15D 1.408(11) . ?
C14D C18D 1.429(10) . ?
C15D H15D 0.9500 . ?
C16D C17D 1.364(13) . ?
C16D C19D 1.447(11) . ?
C17D H17D 0.9500 . ?
C17D C18D 1.392(13) . ?
C18D H18D 0.9500 . ?
C20D C21D 1.374(12) . ?
C20D C25D 1.425(12) . ?
C21D H21D 0.9500 . ?
C21D C22D 1.386(12) . ?
C22D H22D 0.9500 . ?
C22D C23D 1.473(16) . ?
C23D H23D 0.9500 . ?
C23D C24D 1.377(15) . ?
C24D H24D 0.9500 . ?
C24D C25D 1.384(12) . ?
C26D H26M 0.9800 . ?
C26D H26N 0.9800 . ?
C26D H26O 0.9800 . ?
N1E C19E 1.319(9) . ?
N1E C20E 1.369(9) . ?
N2E C19E 1.370(9) . ?
N2E C25E 1.374(10) . ?
N2E C26E 1.455(10) . ?
N3E C15E 1.361(8) . ?
N3E C16E 1.358(9) . ?
N4E C9E 1.369(9) . ?
N4E C10E 1.329(9) . ?
N5E C1E 1.328(10) . ?
N5E C7E 1.306(10) . ?
N6E C6E 1.398(11) . ?
N6E C7E 1.357(10) . ?
N6E C8E 1.481(12) . ?
C1E C2E 1.387(11) . ?
C1E C6E 1.410(13) . ?
C2E H2E 0.9500 . ?
C2E C3E 1.390(13) . ?
C3E H3E 0.9500 . ?
C3E C4E 1.393(16) . ?
C4E H4E 0.9500 . ?
C4E C5E 1.394(15) . ?
C5E H5E 0.9500 . ?
C5E C6E 1.348(14) . ?
C7E C9E 1.474(9) . ?
C8E H8EA 0.9800 . ?
C8E H8EB 0.9800 . ?
C8E H8EC 0.9800 . ?
C9E C13E 1.374(10) . ?
C10E H10E 0.9500 . ?
C10E C11E 1.422(9) . ?
C11E C12E 1.370(10) . ?
C11E C14E 1.455(10) . ?
C12E H12E 0.9500 . ?
C12E C13E 1.364(10) . ?
C13E H13E 0.9500 . ?
C14E C15E 1.400(10) . ?
C14E C18E 1.374(11) . ?
C15E H15E 0.9500 . ?
C16E C17E 1.395(11) . ?
C16E C19E 1.462(9) . ?
C17E H17E 0.9500 . ?
C17E C18E 1.380(11) . ?
C18E H18E 0.9500 . ?
C20E C21E 1.457(11) . ?
C20E C25E 1.377(11) . ?
C21E H21E 0.9500 . ?
C21E C22E 1.411(11) . ?
C22E H22E 0.9500 . ?
C22E C23E 1.369(14) . ?
C23E H23E 0.9500 . ?
C23E C24E 1.350(13) . ?
C24E H24E 0.9500 . ?
C24E C25E 1.424(10) . ?
C26E H26P 0.9800 . ?
C26E H26Q 0.9800 . ?
C26E H26R 0.9800 . ?
S1 O1 1.429(11) . ?
S1 O2 1.440(10) . ?
S1 O3 1.429(7) . ?
S1 C101 1.776(14) . ?
C101 F1 1.291(15) . ?
C101 F2 1.305(15) . ?
C101 F3 1.353(15) . ?
S11 O11 1.445(7) . ?
S11 O12 1.440(7) . ?
S11 O13 1.419(10) . ?
S11 C111 1.71(2) . ?
C111 F11 1.454(19) . ?
C111 F12 1.334(19) . ?
C111 F13 1.31(3) . ?
S21 O21 1.393(14) . ?
S21 O22 1.425(16) . ?
S21 O23 1.590(16) . ?
S21 C121 1.53(3) . ?
C121 F21 1.41(3) . ?
C121 F22 1.52(3) . ?
C121 F23 1.27(3) . ?
S31 O31 1.483(11) . ?
S31 O32 1.375(11) . ?
S31 O33 1.406(15) . ?
S31 C131 1.805(18) . ?
C131 F31 1.328(17) . ?
C131 F32 1.378(14) . ?
C131 F33 1.358(16) . ?
S41 O41 1.400(9) . ?
S41 O42 1.445(10) . ?
S41 O43 1.412(10) . ?
S41 C141 1.791(16) . ?
C141 F41 1.319(17) . ?
C141 F42 1.363(18) . ?
C141 F43 1.332(19) . ?
S51 O51 1.522(13) . ?
S51 O52 1.411(14) . ?
S51 O53 1.493(13) . ?
S51 C151 1.77(2) . ?
C151 F51 1.31(2) . ?
C151 F52 1.317(19) . ?
C151 F53 1.365(9) . ?

loop_
_geom_torsion_atom_site_label_1
_geom_torsion_atom_site_label_2
_geom_torsion_atom_site_label_3
_geom_torsion_atom_site_label_4
_geom_torsion
_geom_torsion_site_symmetry_1
_geom_torsion_site_symmetry_2
_geom_torsion_site_symmetry_3
_geom_torsion_site_symmetry_4
_geom_torsion_publ_flag
Fe1 N1 C1 C2 13.5(13) . . . . ?
Fe1 N1 C1 C6 -161.9(6) . . . . ?
Fe1 N1 C7 N2 167.1(5) . . . . ?
Fe1 N1 C7 C9 -13.7(8) . . . . ?
Fe1 N3 C9 C7 3.9(8) . . . . ?
Fe1 N3 C9 C13 -178.4(6) . . . . ?
Fe1 N3 C10 C11 -179.8(6) . . . . ?
Fe1 N1A C1A C2A 15.8(13) . . . . ?
Fe1 N1A C1A C6A -170.4(6) . . . . ?
Fe1 N1A C7A N2A 170.4(5) . . . . ?
Fe1 N1A C7A C9A -11.2(9) . . . . ?
Fe1 N3A C9A C7A 0.1(9) . . . . ?
Fe1 N3A C9A C13A 178.0(7) . . . . ?
Fe1 N3A C10A C11A -173.8(6) . . . . ?
Fe1 N1B C1B C2B 19.7(13) . . . . ?
Fe1 N1B C1B C6B -159.9(6) . . . . ?
Fe1 N1B C7B N2B 166.5(5) . . . . ?
Fe1 N1B C7B C9B -16.2(9) . . . . ?
Fe1 N3B C9B C7B 7.5(7) . . . . ?
Fe1 N3B C9B C13B -170.3(7) . . . . ?
Fe1 N3B C10B C11B 172.7(5) . . . . ?
Fe2 N4 C15 C14 -178.0(6) . . . . ?
Fe2 N4 C16 C17 -177.6(8) . . . . ?
Fe2 N4 C16 C19 4.6(9) . . . . ?
Fe2 N5 C19 N6 175.0(6) . . . . ?
Fe2 N5 C19 C16 -5.7(10) . . . . ?
Fe2 N5 C25 C20 -173.0(7) . . . . ?
Fe2 N5 C25 C24 6.7(15) . . . . ?
Fe2 N1C C19C N2C 168.6(6) . . . . ?
Fe2 N1C C19C C16C -13.0(9) . . . . ?
Fe2 N1C C20C C21C 15.7(14) . . . . ?
Fe2 N1C C20C C25C -163.8(6) . . . . ?
Fe2 N3C C15C C14C -179.8(6) . . . . ?
Fe2 N3C C16C C17C -174.9(7) . . . . ?
Fe2 N3C C16C C19C 3.6(8) . . . . ?
Fe2 N1D C1D C2D 25.0(13) . . . . ?
Fe2 N1D C1D C6D -164.2(5) . . . . ?
Fe2 N1D C7D N2D 168.0(5) . . . . ?
Fe2 N1D C7D C9D -12.3(8) . . . . ?
Fe2 N3D C9D C7D 3.2(8) . . . . ?
Fe2 N3D C9D C13D -178.1(7) . . . . ?
Fe2 N3D C10D C11D -178.3(5) . . . . ?
Fe3 N4A C15A C14A 175.2(6) . . . . ?
Fe3 N4A C16A C17A -172.0(7) . . . . ?
Fe3 N4A C16A C19A 4.4(8) . . . . ?
Fe3 N5A C19A N6A 172.6(6) . . . . ?
Fe3 N5A C19A C16A -7.8(9) . . . . ?
Fe3 N5A C20A C21A 10.4(15) . . . . ?
Fe3 N5A C20A C25A -166.7(6) . . . . ?
Fe3 N4C C9C C7C 8.5(7) . . . . ?
Fe3 N4C C9C C13C -170.7(6) . . . . ?
Fe3 N4C C10C C11C 174.7(5) . . . . ?
Fe3 N5C C1C C2C 3.4(14) . . . . ?
Fe3 N5C C1C C6C -176.3(6) . . . . ?
Fe3 N5C C7C N6C 178.1(5) . . . . ?
Fe3 N5C C7C C9C -7.3(8) . . . . ?
Fe3 N1E C19E N2E 173.8(5) . . . . ?
Fe3 N1E C19E C16E -8.7(9) . . . . ?
Fe3 N1E C20E C21E 4.5(14) . . . . ?
Fe3 N1E C20E C25E -171.5(7) . . . . ?
Fe3 N3E C15E C14E -178.7(6) . . . . ?
Fe3 N3E C16E C17E -175.9(6) . . . . ?
Fe3 N3E C16E C19E 2.1(8) . . . . ?
Fe4 N4B C15B C14B 178.9(5) . . . . ?
Fe4 N4B C16B C17B -176.6(5) . . . . ?
Fe4 N4B C16B C19B 3.2(7) . . . . ?
Fe4 N5B C19B N6B 177.4(5) . . . . ?
Fe4 N5B C19B C16B -8.5(9) . . . . ?
Fe4 N5B C20B C21B 4.2(15) . . . . ?
Fe4 N5B C20B C25B -174.9(6) . . . . ?
Fe4 N4D C15D C14D -179.6(6) . . . . ?
Fe4 N4D C16D C17D -176.1(7) . . . . ?
Fe4 N4D C16D C19D 2.2(8) . . . . ?
Fe4 N5D C19D N6D 169.8(5) . . . . ?
Fe4 N5D C19D C16D -6.9(9) . . . . ?
Fe4 N5D C20D C21D 13.6(13) . . . . ?
Fe4 N5D C20D C25D -168.1(6) . . . . ?
Fe4 N4E C9E C7E 2.3(8) . . . . ?
Fe4 N4E C9E C13E -179.1(6) . . . . ?
Fe4 N4E C10E C11E -178.2(5) . . . . ?
Fe4 N5E C1E C2E 2.9(16) . . . . ?
Fe4 N5E C1E C6E -178.8(7) . . . . ?
Fe4 N5E C7E N6E -179.2(7) . . . . ?
Fe4 N5E C7E C9E -4.5(10) . . . . ?
N1 C1 C2 C3 -177.8(8) . . . . ?
N1 C1 C6 N2 -1.1(8) . . . . ?
N1 C1 C6 C5 178.5(7) . . . . ?
N1 C7 C9 N3 6.5(10) . . . . ?
N1 C7 C9 C13 -170.9(8) . . . . ?
N2 C7 C9 N3 -174.5(7) . . . . ?
N2 C7 C9 C13 8.1(14) . . . . ?
N3 C9 C13 C12 -0.5(13) . . . . ?
N3 C10 C11 C12 -3.3(13) . . . . ?
N3 C10 C11 C14 176.5(8) . . . . ?
N4 C16 C17 C18 -2.0(15) . . . . ?
N4 C16 C19 N5 0.8(11) . . . . ?
N4 C16 C19 N6 179.9(8) . . . . ?
N6 C20 C21 C22 -176.8(10) . . . . ?
N6 C20 C25 N5 -0.8(9) . . . . ?
N6 C20 C25 C24 179.5(8) . . . . ?
C1 N1 C7 N2 -0.6(8) . . . . ?
C1 N1 C7 C9 178.7(6) . . . . ?
C1 C2 C3 C4 1.3(13) . . . . ?
C2 C1 C6 N2 -177.1(7) . . . . ?
C2 C1 C6 C5 2.5(11) . . . . ?
C2 C3 C4 C5 0.9(13) . . . . ?
C3 C4 C5 C6 -1.3(13) . . . . ?
C4 C5 C6 N2 179(100) . . . . ?
C4 C5 C6 C1 -0.4(11) . . . . ?
C6 N2 C7 N1 -0.1(8) . . . . ?
C6 N2 C7 C9 -179(100) . . . . ?
C6 C1 C2 C3 -2.9(11) . . . . ?
C7 N1 C1 C2 176.4(8) . . . . ?
C7 N1 C1 C6 1.0(8) . . . . ?
C7 N2 C6 C1 0.7(8) . . . . ?
C7 N2 C6 C5 -179(100) . . . . ?
C7 C9 C13 C12 176.7(9) . . . . ?
C8 N2 C6 C1 177.4(7) . . . . ?
C8 N2 C6 C5 -2.2(13) . . . . ?
C8 N2 C7 N1 -176.7(7) . . . . ?
C8 N2 C7 C9 4.2(13) . . . . ?
C9 N3 C10 C11 1.3(12) . . . . ?
C10 N3 C9 C7 -177.0(7) . . . . ?
C10 N3 C9 C13 0.7(11) . . . . ?
C10 C11 C12 C13 3.3(14) . . . . ?
C10 C11 C14 C15 124.4(9) . . . . ?
C10 C11 C14 C18 -50.1(13) . . . . ?
C11 C12 C13 C9 -1.5(15) . . . . ?
C11 C14 C15 N4 179.2(8) . . . . ?
C11 C14 C18 C17 -176.4(9) . . . . ?
C12 C11 C14 C15 -55.9(13) . . . . ?
C12 C11 C14 C18 129.6(11) . . . . ?
C14 C11 C12 C13 -176.5(9) . . . . ?
C15 N4 C16 C17 5.0(13) . . . . ?
C15 N4 C16 C19 -172.8(7) . . . . ?
C15 C14 C18 C17 9.1(15) . . . . ?
C16 N4 C15 C14 -0.8(12) . . . . ?
C16 C17 C18 C14 -5.1(16) . . . . ?
C17 C16 C19 N5 -176.8(9) . . . . ?
C17 C16 C19 N6 2.2(16) . . . . ?
C18 C14 C15 N4 -6.3(14) . . . . ?
C19 N5 C25 C20 0.8(9) . . . . ?
C19 N5 C25 C24 -179(100) . . . . ?
C19 N6 C20 C21 175.9(11) . . . . ?
C19 N6 C20 C25 0.4(10) . . . . ?
C19 C16 C17 C18 175.3(9) . . . . ?
C20 N6 C19 N5 0.1(10) . . . . ?
C20 N6 C19 C16 -179.0(8) . . . . ?
C20 C21 C22 C23 1.6(16) . . . . ?
C21 C20 C25 N5 -176.9(9) . . . . ?
C21 C20 C25 C24 3.3(13) . . . . ?
C21 C22 C23 C24 -3.2(16) . . . . ?
C22 C23 C24 C25 4.5(15) . . . . ?
C23 C24 C25 N5 175.8(9) . . . . ?
C23 C24 C25 C20 -4.5(12) . . . . ?
C25 N5 C19 N6 -0.6(10) . . . . ?
C25 N5 C19 C16 178.6(7) . . . . ?
C25 C20 C21 C22 -1.9(16) . . . . ?
C26 N6 C19 N5 176.9(11) . . . . ?
C26 N6 C19 C16 -2.3(18) . . . . ?
C26 N6 C20 C21 -1.1(18) . . . . ?
C26 N6 C20 C25 -176.6(11) . . . . ?
N1A C1A C2A C3A 175.3(8) . . . . ?
N1A C1A C6A N2A 4.6(9) . . . . ?
N1A C1A C6A C5A -179.4(8) . . . . ?
N1A C7A C9A N3A 7.2(11) . . . . ?
N1A C7A C9A C13A -170.4(9) . . . . ?
N2A C7A C9A N3A -174.6(8) . . . . ?
N2A C7A C9A C13A 7.7(16) . . . . ?
N3A C9A C13A C12A -5.5(15) . . . . ?
N3A C10A C11A C12A -1.5(12) . . . . ?
N3A C10A C11A C14A 177.3(7) . . . . ?
N4A C16A C17A C18A -5.6(14) . . . . ?
N4A C16A C19A N5A 2.3(10) . . . . ?
N4A C16A C19A N6A -178.2(8) . . . . ?
N5A C20A C21A C22A -179.3(9) . . . . ?
N5A C20A C25A N6A 0.4(10) . . . . ?
N5A C20A C25A C24A 179.1(8) . . . . ?
C1A N1A C7A N2A -1.3(9) . . . . ?
C1A N1A C7A C9A 177.2(7) . . . . ?
C1A C2A C3A C4A -2.0(14) . . . . ?
C2A C1A C6A N2A 179.0(7) . . . . ?
C2A C1A C6A C5A -5.0(14) . . . . ?
C2A C3A C4A C5A 4.7(18) . . . . ?
C3A C4A C5A C6A -6.6(17) . . . . ?
C4A C5A C6A N2A -178.1(9) . . . . ?
C4A C5A C6A C1A 6.7(14) . . . . ?
C6A N2A C7A N1A 4.0(9) . . . . ?
C6A N2A C7A C9A -174.2(8) . . . . ?
C6A C1A C2A C3A 2.2(13) . . . . ?
C7A N1A C1A C2A -175.9(8) . . . . ?
C7A N1A C1A C6A -2.2(8) . . . . ?
C7A N2A C6A C1A -5.2(9) . . . . ?
C7A N2A C6A C5A 178.9(9) . . . . ?
C7A C9A C13A C12A 171.9(9) . . . . ?
C8A N2A C6A C1A 173.2(9) . . . . ?
C8A N2A C6A C5A -2.7(15) . . . . ?
C8A N2A C7A N1A -174.4(9) . . . . ?
C8A N2A C7A C9A 7.4(15) . . . . ?
C9A N3A C10A C11A -0.3(11) . . . . ?
C10A N3A C9A C7A -174.0(7) . . . . ?
C10A N3A C9A C13A 3.8(12) . . . . ?
C10A C11A C12A C13A -0.2(14) . . . . ?
C10A C11A C14A C15A 135.1(8) . . . . ?
C10A C11A C14A C18A -48.4(12) . . . . ?
C11A C12A C13A C9A 3.7(16) . . . . ?
C11A C14A C15A N4A 176.1(7) . . . . ?
C11A C14A C18A C17A -172.7(9) . . . . ?
C12A C11A C14A C15A -46.1(13) . . . . ?
C12A C11A C14A C18A 130.3(10) . . . . ?
C14A C11A C12A C13A -179.0(9) . . . . ?
C15A N4A C16A C17A 8.9(11) . . . . ?
C15A N4A C16A C19A -174.7(7) . . . . ?
C15A C14A C18A C17A 3.9(14) . . . . ?
C16A N4A C15A C14A -5.8(11) . . . . ?
C16A C17A C18A C14A -0.9(15) . . . . ?
C17A C16A C19A N5A 178.4(9) . . . . ?
C17A C16A C19A N6A -2.1(15) . . . . ?
C18A C14A C15A N4A -0.5(12) . . . . ?
C19A N5A C20A C21A 174.5(9) . . . . ?
C19A N5A C20A C25A -2.6(9) . . . . ?
C19A N6A C25A C20A 1.9(10) . . . . ?
C19A N6A C25A C24A -176.5(10) . . . . ?
C19A C16A C17A C18A 178.6(9) . . . . ?
C20A N5A C19A N6A 3.8(9) . . . . ?
C20A N5A C19A C16A -176.5(7) . . . . ?
C20A C21A C22A C23A 3.2(14) . . . . ?
C21A C20A C25A N6A -177.1(8) . . . . ?
C21A C20A C25A C24A 1.6(13) . . . . ?
C21A C22A C23A C24A -3.1(17) . . . . ?
C22A C23A C24A C25A 2.0(15) . . . . ?
C23A C24A C25A N6A 176.8(11) . . . . ?
C23A C24A C25A C20A -1.4(14) . . . . ?
C25A N6A C19A N5A -3.7(10) . . . . ?
C25A N6A C19A C16A 176.7(9) . . . . ?
C25A C20A C21A C22A -2.4(13) . . . . ?
C26A N6A C19A N5A 176.2(10) . . . . ?
C26A N6A C19A C16A -3.4(17) . . . . ?
C26A N6A C25A C20A -178.1(10) . . . . ?
C26A N6A C25A C24A 3.6(17) . . . . ?
N1B C1B C2B C3B 178.2(8) . . . . ?
N1B C1B C6B N2B -1.3(9) . . . . ?
N1B C1B C6B C5B -176.9(9) . . . . ?
N1B C7B C9B N3B 5.7(10) . . . . ?
N1B C7B C9B C13B -176.7(9) . . . . ?
N2B C7B C9B N3B -177.5(8) . . . . ?
N2B C7B C9B C13B 0.1(14) . . . . ?
N3B C9B C13B C12B -1.9(14) . . . . ?
N3B C10B C11B C12B -3.6(11) . . . . ?
N3B C10B C11B C14B 178.2(7) . . . . ?
N4B C16B C17B C18B -3.2(11) . . . . ?
N4B C16B C19B N5B 3.5(9) . . . . ?
N4B C16B C19B N6B 176.5(7) . . . . ?
N5B C20B C21B C22B 177.4(10) . . . . ?
N5B C20B C25B N6B -1.4(9) . . . . ?
N5B C20B C25B C24B -177.0(9) . . . . ?
C1B N1B C7B N2B 1.3(9) . . . . ?
C1B N1B C7B C9B 178.6(7) . . . . ?
C1B C2B C3B C4B 2.4(14) . . . . ?
C2B C1B C6B N2B 179.1(7) . . . . ?
C2B C1B C6B C5B 3.4(14) . . . . ?
C2B C3B C4B C5B -3.6(15) . . . . ?
C3B C4B C5B C6B 4.5(15) . . . . ?
C4B C5B C6B N2B -179.0(10) . . . . ?
C4B C5B C6B C1B -4.6(15) . . . . ?
C6B N2B C7B N1B -2.1(10) . . . . ?
C6B N2B C7B C9B -179.1(8) . . . . ?
C6B C1B C2B C3B -2.2(12) . . . . ?
C7B N1B C1B C2B 179.6(9) . . . . ?
C7B N1B C1B C6B 0.0(9) . . . . ?
C7B N2B C6B C1B 2.0(9) . . . . ?
C7B N2B C6B C5B 177.1(10) . . . . ?
C7B C9B C13B C12B -179.2(9) . . . . ?
C8B N2B C6B C1B 179.3(9) . . . . ?
C8B N2B C6B C5B -5.6(17) . . . . ?
C8B N2B C7B N1B -179.3(9) . . . . ?
C8B N2B C7B C9B 3.7(15) . . . . ?
C9B N3B C10B C11B -2.5(11) . . . . ?
C10B N3B C9B C7B -176.8(6) . . . . ?
C10B N3B C9B C13B 5.4(11) . . . . ?
C10B C11B C12B C13B 7.3(14) . . . . ?
C10B C11B C14B C15B 141.0(7) . . . . ?
C10B C11B C14B C18B -41.6(11) . . . . ?
C11B C12B C13B C9B -4.8(16) . . . . ?
C11B C14B C15B N4B 176.4(7) . . . . ?
C11B C14B C18B C17B -174.6(7) . . . . ?
C12B C11B C14B C15B -36.9(12) . . . . ?
C12B C11B C14B C18B 140.4(9) . . . . ?
C14B C11B C12B C13B -174.6(9) . . . . ?
C15B N4B C16B C17B 4.9(10) . . . . ?
C15B N4B C16B C19B -175.3(6) . . . . ?
C15B C14B C18B C17B 2.8(11) . . . . ?
C16B N4B C15B C14B -2.7(10) . . . . ?
C16B C17B C18B C14B -0.8(11) . . . . ?
C17B C16B C19B N5B -176.7(7) . . . . ?
C17B C16B C19B N6B -3.8(13) . . . . ?
C18B C14B C15B N4B -1.0(11) . . . . ?
C19B N5B C20B C21B 179.5(10) . . . . ?
C19B N5B C20B C25B 0.4(9) . . . . ?
C19B N6B C25B C20B 1.9(8) . . . . ?
C19B N6B C25B C24B 176.9(10) . . . . ?
C19B C16B C17B C18B 177.1(7) . . . . ?
C20B N5B C19B N6B 0.8(9) . . . . ?
C20B N5B C19B C16B 174.9(7) . . . . ?
C20B C21B C22B C23B 3.2(18) . . . . ?
C21B C20B C25B N6B 179.3(8) . . . . ?
C21B C20B C25B C24B 3.8(14) . . . . ?
C21B C22B C23B C24B -3(2) . . . . ?
C22B C23B C24B C25B 3(2) . . . . ?
C23B C24B C25B N6B -177.4(10) . . . . ?
C23B C24B C25B C20B -3.1(16) . . . . ?
C25B N6B C19B N5B -1.7(9) . . . . ?
C25B N6B C19B C16B -175.0(7) . . . . ?
C25B C20B C21B C22B -3.7(15) . . . . ?
C26B N6B C19B N5B -175.5(8) . . . . ?
C26B N6B C19B C16B 11.2(14) . . . . ?
C26B N6B C25B C20B 176.2(7) . . . . ?
C26B N6B C25B C24B -8.8(14) . . . . ?
N1C C20C C21C C22C -179.1(8) . . . . ?
N1C C20C C25C N2C -0.4(9) . . . . ?
N1C C20C C25C C24C -179.2(8) . . . . ?
N3C C16C C17C C18C -5.2(13) . . . . ?
N3C C16C C19C N1C 6.3(10) . . . . ?
N3C C16C C19C N2C -175.6(8) . . . . ?
N4C C9C C13C C12C -7.2(11) . . . . ?
N4C C10C C11C C12C -1.3(10) . . . . ?
N4C C10C C11C C14C 173.0(6) . . . . ?
N5C C1C C2C C3C 178.4(8) . . . . ?
N5C C1C C6C N6C -1.0(8) . . . . ?
N5C C1C C6C C5C 179.5(8) . . . . ?
N5C C7C C9C N4C -0.8(9) . . . . ?
N5C C7C C9C C13C 178.4(7) . . . . ?
N6C C7C C9C N4C 172.9(7) . . . . ?
N6C C7C C9C C13C -7.9(12) . . . . ?
C1C N5C C7C N6C 0.3(8) . . . . ?
C1C N5C C7C C9C 175.0(6) . . . . ?
C1C C2C C3C C4C 3.6(14) . . . . ?
C2C C1C C6C N6C 179.2(7) . . . . ?
C2C C1C C6C C5C -0.3(12) . . . . ?
C2C C3C C4C C5C -3.1(16) . . . . ?
C3C C4C C5C C6C 0.7(15) . . . . ?
C4C C5C C6C N6C -178.4(9) . . . . ?
C4C C5C C6C C1C 0.9(14) . . . . ?
C6C N6C C7C N5C -1.0(8) . . . . ?
C6C N6C C7C C9C -174.8(7) . . . . ?
C6C C1C C2C C3C -1.9(11) . . . . ?
C7C N5C C1C C2C -179.8(8) . . . . ?
C7C N5C C1C C6C 0.5(8) . . . . ?
C7C N6C C6C C1C 1.1(8) . . . . ?
C7C N6C C6C C5C -179.4(9) . . . . ?
C7C C9C C13C C12C 173.7(7) . . . . ?
C8C N6C C6C C1C -177.6(7) . . . . ?
C8C N6C C6C C5C 1.9(13) . . . . ?
C8C N6C C7C N5C 177.7(7) . . . . ?
C8C N6C C7C C9C 3.9(13) . . . . ?
C9C N4C C10C C11C -2.2(10) . . . . ?
C10C N4C C9C C7C -174.3(6) . . . . ?
C10C N4C C9C C13C 6.5(10) . . . . ?
C10C C11C C12C C13C 0.5(11) . . . . ?
C10C C11C C14C C15C 137.1(8) . . . . ?
C10C C11C C14C C18C -40.4(11) . . . . ?
C11C C12C C13C C9C 3.6(11) . . . . ?
C11C C14C C15C N3C 177.7(7) . . . . ?
C11C C14C C18C C17C -177.4(8) . . . . ?
C12C C11C C14C C15C -49.0(11) . . . . ?
C12C C11C C14C C18C 133.5(9) . . . . ?
C14C C11C C12C C13C -173.4(7) . . . . ?
C15C N3C C16C C17C 5.6(12) . . . . ?
C15C N3C C16C C19C -175.9(7) . . . . ?
C15C C14C C18C C17C 5.0(13) . . . . ?
C16C N3C C15C C14C -0.4(11) . . . . ?
C16C C17C C18C C14C -0.3(14) . . . . ?
C17C C16C C19C N1C -175.3(8) . . . . ?
C17C C16C C19C N2C 2.8(15) . . . . ?
C18C C14C C15C N3C -4.8(12) . . . . ?
C19C N1C C20C C21C -180.0(8) . . . . ?
C19C N1C C20C C25C 0.4(8) . . . . ?
C19C N2C C25C C20C 0.3(9) . . . . ?
C19C N2C C25C C24C 178.9(10) . . . . ?
C19C C16C C17C C18C 176.5(8) . . . . ?
C20C N1C C19C N2C -0.3(9) . . . . ?
C20C N1C C19C C16C 178.1(7) . . . . ?
C20C C21C C22C C23C -0.6(14) . . . . ?
C21C C20C C25C N2C 179.9(8) . . . . ?
C21C C20C C25C C24C 1.2(13) . . . . ?
C21C C22C C23C C24C -0.9(16) . . . . ?
C22C C23C C24C C25C 2.5(15) . . . . ?
C23C C24C C25C N2C 178.9(10) . . . . ?
C23C C24C C25C C20C -2.7(15) . . . . ?
C25C N2C C19C N1C 0.0(10) . . . . ?
C25C N2C C19C C16C -178.2(8) . . . . ?
C25C C20C C21C C22C 0.5(12) . . . . ?
C26C N2C C19C N1C -176.6(9) . . . . ?
C26C N2C C19C C16C 5.2(16) . . . . ?
C26C N2C C25C C20C 177.1(9) . . . . ?
C26C N2C C25C C24C -4.4(17) . . . . ?
N1D C1D C2D C3D 174.1(8) . . . . ?
N1D C1D C6D N2D 1.4(8) . . . . ?
N1D C1D C6D C5D -177.4(7) . . . . ?
N1D C7D C9D N3D 6.0(10) . . . . ?
N1D C7D C9D C13D -172.6(9) . . . . ?
N2D C7D C9D N3D -174.4(8) . . . . ?
N2D C7D C9D C13D 7.0(15) . . . . ?
N3D C9D C13D C12D -5.9(13) . . . . ?
N3D C10D C11D C12D -0.7(11) . . . . ?
N3D C10D C11D C14D 176.4(6) . . . . ?
N4D C16D C17D C18D -7.5(15) . . . . ?
N4D C16D C19D N5D 3.1(10) . . . . ?
N4D C16D C19D N6D -172.7(8) . . . . ?
N5D C20D C21D C22D 179.1(9) . . . . ?
N5D C20D C25D N6D 2.7(9) . . . . ?
N5D C20D C25D C24D 179.3(8) . . . . ?
C1D N1D C7D N2D 0.6(8) . . . . ?
C1D N1D C7D C9D -179.7(7) . . . . ?
C1D C2D C3D C4D -2.3(14) . . . . ?
C2D C1D C6D N2D 173.5(7) . . . . ?
C2D C1D C6D C5D -5.3(12) . . . . ?
C2D C3D C4D C5D 1.3(16) . . . . ?
C3D C4D C5D C6D -2.2(15) . . . . ?
C4D C5D C6D N2D -174.2(9) . . . . ?
C4D C5D C6D C1D 4.3(13) . . . . ?
C6D N2D C7D N1D 0.3(8) . . . . ?
C6D N2D C7D C9D -179.3(8) . . . . ?
C6D C1D C2D C3D 4.1(12) . . . . ?
C7D N1D C1D C2D -172.0(9) . . . . ?
C7D N1D C1D C6D -1.3(8) . . . . ?
C7D N2D C6D C1D -1.0(8) . . . . ?
C7D N2D C6D C5D 177.6(9) . . . . ?
C7D C9D C13D C12D 172.6(8) . . . . ?
C8D N2D C6D C1D -178.7(7) . . . . ?
C8D N2D C6D C5D 0.0(14) . . . . ?
C8D N2D C7D N1D 177.8(7) . . . . ?
C8D N2D C7D C9D -1.7(14) . . . . ?
C9D N3D C10D C11D -1.9(9) . . . . ?
C10D N3D C9D C7D -173.6(6) . . . . ?
C10D N3D C9D C13D 5.2(11) . . . . ?
C10D C11D C12D C13D 0.1(12) . . . . ?
C10D C11D C14D C15D 129.6(8) . . . . ?
C10D C11D C14D C18D -53.1(11) . . . . ?
C11D C12D C13D C9D 3.2(13) . . . . ?
C11D C14D C15D N4D 177.1(7) . . . . ?
C11D C14D C18D C17D -177.2(9) . . . . ?
C12D C11D C14D C15D -53.4(11) . . . . ?
C12D C11D C14D C18D 123.8(10) . . . . ?
C14D C11D C12D C13D -176.9(7) . . . . ?
C15D N4D C16D C17D 7.3(12) . . . . ?
C15D N4D C16D C19D -174.4(6) . . . . ?
C15D C14D C18D C17D 0.1(14) . . . . ?
C16D N4D C15D C14D -3.4(11) . . . . ?
C16D C17D C18D C14D 3.7(16) . . . . ?
C17D C16D C19D N5D -178.8(9) . . . . ?
C17D C16D C19D N6D 5.4(15) . . . . ?
C18D C14D C15D N4D -0.3(12) . . . . ?
C19D N5D C20D C21D -179.9(9) . . . . ?
C19D N5D C20D C25D -1.7(8) . . . . ?
C19D N6D C25D C20D -2.8(10) . . . . ?
C19D N6D C25D C24D -178.7(10) . . . . ?
C19D C16D C17D C18D 174.5(9) . . . . ?
C20D N5D C19D N6D -0.1(9) . . . . ?
C20D N5D C19D C16D -176.8(6) . . . . ?
C20D C21D C22D C23D 2.4(15) . . . . ?
C21D C20D C25D N6D -178.7(7) . . . . ?
C21D C20D C25D C24D -2.2(13) . . . . ?
C21D C22D C23D C24D -4.9(16) . . . . ?
C22D C23D C24D C25D 3.8(16) . . . . ?
C23D C24D C25D N6D 174.9(11) . . . . ?
C23D C24D C25D C20D -0.4(15) . . . . ?
C25D N6D C19D N5D 1.9(10) . . . . ?
C25D N6D C19D C16D 178.0(8) . . . . ?
C25D C20D C21D C22D 1.0(13) . . . . ?
C26D N6D C19D N5D 177.3(9) . . . . ?
C26D N6D C19D C16D -6.7(15) . . . . ?
C26D N6D C25D C20D -178.3(9) . . . . ?
C26D N6D C25D C24D 5.9(17) . . . . ?
N1E C20E C21E C22E -178.1(8) . . . . ?
N1E C20E C25E N2E -0.9(10) . . . . ?
N1E C20E C25E C24E 178.4(8) . . . . ?
N3E C16E C17E C18E -5.7(13) . . . . ?
N3E C16E C19E N1E 4.3(10) . . . . ?
N3E C16E C19E N2E -178.7(8) . . . . ?
N4E C9E C13E C12E -1.6(12) . . . . ?
N4E C10E C11E C12E -3.7(11) . . . . ?
N4E C10E C11E C14E 173.8(7) . . . . ?
N5E C1E C2E C3E 176.8(10) . . . . ?
N5E C1E C6E N6E 0.0(12) . . . . ?
N5E C1E C6E C5E 179.0(12) . . . . ?
N5E C7E C9E N4E 1.5(10) . . . . ?
N5E C7E C9E C13E -177.0(8) . . . . ?
N6E C7E C9E N4E 175.3(9) . . . . ?
N6E C7E C9E C13E -3.2(15) . . . . ?
C1E N5E C7E N6E 2.9(10) . . . . ?
C1E N5E C7E C9E 177.6(7) . . . . ?
C1E C2E C3E C4E 3.0(17) . . . . ?
C2E C1E C6E N6E 178.5(9) . . . . ?
C2E C1E C6E C5E -2.5(18) . . . . ?
C2E C3E C4E C5E -1(2) . . . . ?
C3E C4E C5E C6E -2(3) . . . . ?
C4E C5E C6E N6E -177.2(14) . . . . ?
C4E C5E C6E C1E 4(2) . . . . ?
C6E N6E C7E N5E -2.9(12) . . . . ?
C6E N6E C7E C9E -177.0(9) . . . . ?
C6E C1E C2E C3E -1.3(15) . . . . ?
C7E N5E C1E C2E 180(100) . . . . ?
C7E N5E C1E C6E -1.8(10) . . . . ?
C7E N6E C6E C1E 1.6(12) . . . . ?
C7E N6E C6E C5E -177.2(15) . . . . ?
C7E C9E C13E C12E 176.7(8) . . . . ?
C8E N6E C6E C1E 179.9(13) . . . . ?
C8E N6E C6E C5E 1(2) . . . . ?
C8E N6E C7E N5E 178.9(12) . . . . ?
C8E N6E C7E C9E 4.7(19) . . . . ?
C9E N4E C10E C11E 0.4(10) . . . . ?
C10E N4E C9E C7E -176.5(6) . . . . ?
C10E N4E C9E C13E 2.2(10) . . . . ?
C10E C11E C12E C13E 4.2(11) . . . . ?
C10E C11E C14E C15E 129.1(8) . . . . ?
C10E C11E C14E C18E -52.6(11) . . . . ?
C11E C12E C13E C9E -1.7(12) . . . . ?
C11E C14E C15E N3E 174.0(7) . . . . ?
C11E C14E C18E C17E -172.5(8) . . . . ?
C12E C11E C14E C15E -53.5(11) . . . . ?
C12E C11E C14E C18E 124.8(9) . . . . ?
C14E C11E C12E C13E -173.2(7) . . . . ?
C15E N3E C16E C17E 7.0(11) . . . . ?
C15E N3E C16E C19E -175.0(6) . . . . ?
C15E C14E C18E C17E 5.9(12) . . . . ?
C16E N3E C15E C14E -1.9(10) . . . . ?
C16E C17E C18E C14E -1.1(13) . . . . ?
C17E C16E C19E N1E -177.8(8) . . . . ?
C17E C16E C19E N2E -0.8(14) . . . . ?
C18E C14E C15E N3E -4.5(11) . . . . ?
C19E N1E C20E C21E 177.1(9) . . . . ?
C19E N1E C20E C25E 1.1(9) . . . . ?
C19E N2E C25E C20E 0.3(9) . . . . ?
C19E N2E C25E C24E -179(100) . . . . ?
C19E C16E C17E C18E 176.7(8) . . . . ?
C20E N1E C19E N2E -1.0(9) . . . . ?
C20E N1E C19E C16E 176.5(7) . . . . ?
C20E C21E C22E C23E 0.1(14) . . . . ?
C21E C20E C25E N2E -177.3(8) . . . . ?
C21E C20E C25E C24E 2.0(13) . . . . ?
C21E C22E C23E C24E 2.9(17) . . . . ?
C22E C23E C24E C25E -3.3(16) . . . . ?
C23E C24E C25E N2E 180(100) . . . . ?
C23E C24E C25E C20E 0.8(14) . . . . ?
C25E N2E C19E N1E 0.5(10) . . . . ?
C25E N2E C19E C16E -176.6(8) . . . . ?
C25E C20E C21E C22E -2.4(13) . . . . ?
C26E N2E C19E N1E 178.6(10) . . . . ?
C26E N2E C19E C16E 1.5(16) . . . . ?
C26E N2E C25E C20E -177.9(10) . . . . ?
C26E N2E C25E C24E 2.9(16) . . . . ?
O1 S1 C101 F1 -53.6(11) . . . . ?
O1 S1 C101 F2 -178.1(11) . . . . ?
O1 S1 C101 F3 65.1(12) . . . . ?
O2 S1 C101 F1 68.1(11) . . . . ?
O2 S1 C101 F2 -56.4(11) . . . . ?
O2 S1 C101 F3 -173.2(10) . . . . ?
O3 S1 C101 F1 -174.6(9) . . . . ?
O3 S1 C101 F2 60.9(11) . . . . ?
O3 S1 C101 F3 -56.0(11) . . . . ?
O11 S11 C111 F11 -176.9(15) . . . . ?
O11 S11 C111 F12 -58.3(18) . . . . ?
O11 S11 C111 F13 64.0(16) . . . . ?
O12 S11 C111 F11 62.5(18) . . . . ?
O12 S11 C111 F12 -178.9(15) . . . . ?
O12 S11 C111 F13 -56.7(15) . . . . ?
O13 S11 C111 F11 -57.0(17) . . . . ?
O13 S11 C111 F12 61.6(17) . . . . ?
O13 S11 C111 F13 -176.2(14) . . . . ?
O21 S21 C121 F21 -178(2) . . . . ?
O21 S21 C121 F22 -71(3) . . . . ?
O21 S21 C121 F23 52(4) . . . . ?
O22 S21 C121 F21 -48(3) . . . . ?
O22 S21 C121 F22 59(3) . . . . ?
O22 S21 C121 F23 -178(4) . . . . ?
O23 S21 C121 F21 63(2) . . . . ?
O23 S21 C121 F22 170(2) . . . . ?
O23 S21 C121 F23 -67(4) . . . . ?
O31 S31 C131 F31 -170.0(10) . . . . ?
O31 S31 C131 F32 -49.8(11) . . . . ?
O31 S31 C131 F33 64.5(10) . . . . ?
O32 S31 C131 F31 69.7(11) . . . . ?
O32 S31 C131 F32 -170.1(10) . . . . ?
O32 S31 C131 F33 -55.8(11) . . . . ?
O33 S31 C131 F31 -54.9(12) . . . . ?
O33 S31 C131 F32 65.3(12) . . . . ?
O33 S31 C131 F33 179.6(10) . . . . ?
O41 S41 C141 F41 179.0(12) . . . . ?
O41 S41 C141 F42 64.9(12) . . . . ?
O41 S41 C141 F43 -54.9(12) . . . . ?
O42 S41 C141 F41 -59.8(13) . . . . ?
O42 S41 C141 F42 -173.9(11) . . . . ?
O42 S41 C141 F43 66.3(12) . . . . ?
O43 S41 C141 F41 57.6(14) . . . . ?
O43 S41 C141 F42 -56.4(12) . . . . ?
O43 S41 C141 F43 -176.3(10) . . . . ?
O51 S51 C151 F51 37.9(12) . . . . ?
O51 S51 C151 F52 177.3(10) . . . . ?
O51 S51 C151 F53 -73.4(13) . . . . ?
O52 S51 C151 F51 -69.9(12) . . . . ?
O52 S51 C151 F52 69.5(12) . . . . ?
O52 S51 C151 F53 178.8(11) . . . . ?
O53 S51 C151 F51 177.0(10) . . . . ?
O53 S51 C151 F52 -43.6(13) . . . . ?
O53 S51 C151 F53 65.7(13) . . . . ?

loop_
_smtbx_masks_void_nr
_smtbx_masks_void_average_x
_smtbx_masks_void_average_y
_smtbx_masks_void_average_z
_smtbx_masks_void_volume
_smtbx_masks_void_count_electrons
_smtbx_masks_void_content
1 -0.400 -0.958 0.250 5112.6 1782.7 ?
2 -0.613 -0.753 0.750 5112.6 1781.0 ?
3 0.094 0.022 0.789 7.1 0.0 ?
4 0.094 0.478 0.289 7.1 -0.6 ?
5 0.168 0.733 0.073 22.6 2.6 ?
6 0.168 0.767 0.573 22.6 4.3 ?
7 0.332 0.733 0.573 22.6 3.6 ?
8 0.332 0.767 0.073 22.6 2.1 ?
9 0.406 0.022 0.289 7.1 -0.5 ?
10 0.406 0.478 0.789 7.1 -0.6 ?
11 0.594 -0.022 0.711 7.1 0.0 ?
12 0.594 0.522 0.211 7.1 -0.6 ?
13 0.668 0.233 0.927 22.6 4.2 ?
14 0.668 0.267 0.427 22.6 2.6 ?
15 0.832 0.233 0.427 22.6 2.0 ?
16 0.832 0.267 0.927 22.6 3.6 ?
17 0.906 -0.022 0.211 7.1 -0.5 ?
18 0.906 0.522 0.711 7.1 0.0 ?
